data_4111388
loop_
_publ_author_name
'Shoko Kume'
'Masaki Murata'
'Tomoji Ozeki'
'Hiroshi Nishihara'

_publ_section_title
;
 Reversible Photoelectronic Signal Conversion Based on
 Photoisomerization-Controlled Coordination Change of
 Azobenzene-bipyridine Ligands to Copper
;
_journal_name_full 'Journal of the American Chemical Society'
_journal_page_first 490
_journal_page_last 491
_journal_paper_doi 10.1021/ja045093p
_journal_volume 127
_journal_year 2005
_chemical_formula_moiety 'C84 H80 B Cl2 Cu F4 N4 '
_chemical_formula_sum 'C84 H80 B Cl2 Cu F4 N4'
_chemical_formula_weight 1366.84
_space_group_IT_number 14
_symmetry_cell_setting monoclinic
_symmetry_Int_Tables_number 14
_symmetry_space_group_name_Hall '-P 2ybc'
_symmetry_space_group_name_H-M 'P 1 21/c 1'
_cell_angle_alpha 90
_cell_angle_beta 93.533(6)
_cell_angle_gamma 90
_cell_formula_units_Z 4
_cell_length_a 14.242(6)
_cell_length_b 19.819(9)
_cell_length_c 25.943(12)
_cell_measurement_reflns_used 11487
_cell_measurement_temperature 113.1
_cell_measurement_theta_max 27.5
_cell_measurement_theta_min 3.0
_cell_volume 7309(6)
_computing_cell_refinement CrystalClear
_computing_data_collection CrystalClear
_computing_data_reduction CrystalStructure
_computing_publication_material 'CrystalStructure Ver. 3.5.1'
_computing_structure_refinement CRYSTALS
_computing_structure_solution SIR92
_diffrn_detector_area_resol_mean 7.31
_diffrn_measured_fraction_theta_full 0.9958
_diffrn_measured_fraction_theta_max 0.9958
_diffrn_measurement_device_type 'Rigaku Mercury'
_diffrn_measurement_method \w
_diffrn_radiation_type 'Mo K\a'
_diffrn_radiation_wavelength 0.7107
_diffrn_reflns_av_R_equivalents 0.088
_diffrn_reflns_limit_h_max 18
_diffrn_reflns_limit_h_min -14
_diffrn_reflns_limit_k_max 25
_diffrn_reflns_limit_k_min -25
_diffrn_reflns_limit_l_max 33
_diffrn_reflns_limit_l_min -33
_diffrn_reflns_number 116462
_diffrn_reflns_theta_full 27.48
_diffrn_reflns_theta_max 27.48
_exptl_absorpt_coefficient_mu 0.429
_exptl_absorpt_correction_T_max 0.918
_exptl_absorpt_correction_T_min 0.751
_exptl_absorpt_correction_type multi-scan
_exptl_absorpt_process_details 'Jacobson, R. (1998) Private communication'
_exptl_crystal_colour red
_exptl_crystal_density_diffrn 1.242
_exptl_crystal_description chip
_exptl_crystal_F_000 2864.00
_exptl_crystal_size_max 0.20
_exptl_crystal_size_mid 0.20
_exptl_crystal_size_min 0.20
_refine_diff_density_max 2.42
_refine_diff_density_min -0.72
_refine_ls_extinction_method none
_refine_ls_goodness_of_fit_ref 6.848
_refine_ls_hydrogen_treatment refall
_refine_ls_number_parameters 494
_refine_ls_number_reflns 5317
_refine_ls_R_factor_gt 0.0960
_refine_ls_shift/su_max 0.0010
_refine_ls_structure_factor_coef F
_refine_ls_weighting_details 'w = 1/\s^2^(Fo)'
_refine_ls_weighting_scheme sigma
_refine_ls_wR_factor_ref 0.1050
_reflns_number_gt 5317
_reflns_number_total 17214
_reflns_threshold_expression F^2^>2.0\s(F^2^)
_cod_data_source_file ja045093psi20040814_071644.cif
_cod_data_source_block '__Cu(oph)2'
_cod_original_cell_volume 7309.0(57)
_cod_original_formula_sum 'C84 H80 B Cl2 Cu F4 N4 '
_cod_database_code 4111388

loop_
_symmetry_equiv_pos_as_xyz
x,y,z
-x,-y,-z
-x,y+1/2,-z+1/2
x,-y+1/2,z+1/2

loop_
_atom_site_label
_atom_site_type_symbol
_atom_site_fract_x
_atom_site_fract_y
_atom_site_fract_z
_atom_site_U_iso_or_equiv
_atom_site_adp_type
_atom_site_occupancy
_atom_site_symmetry_multiplicity
_atom_site_calc_flag
_atom_site_refinement_flags
Cu(1) Cu 0.73745(11) 0.03680(8) 0.95649(6) 0.0204(4) Uani 1.00 1 d .
Cl(1) Cl 0.5281(8) 0.0306(6) 0.5253(4) 0.041(3) Uiso 0.30 1 d P
Cl(2) Cl 0.5389(9) 0.1353(6) 0.6347(5) -0.024(3) Uiso 0.20 1 d P
Cl(3) Cl 0.5142(12) 0.1549(8) 0.6006(6) 0.028(4) Uiso 0.20 1 d P
Cl(4) Cl 0.541(2) 0.1412(13) 0.5246(10) 0.084(8) Uiso 0.20 1 d P
Cl(5) Cl 0.675(2) 0.082(2) 0.647(1) 0.25(2) Uiso 0.30 1 d P
F(1) F 0.8945(8) 0.3963(6) 1.1236(4) 0.108(4) Uiso 1.00 1 d .
F(2) F 0.9557(7) 0.2963(5) 1.0973(4) 0.092(4) Uiso 1.00 1 d .
F(3) F 0.9422(6) 0.3177(4) 1.1819(3) 0.068(3) Uiso 1.00 1 d .
F(4) F 0.8101(7) 0.3019(5) 1.1290(4) 0.087(3) Uiso 1.00 1 d .
N(11) N 0.7386(7) 0.1383(4) 0.9529(4) 0.017(2) Uiso 1.00 1 d .
N(21) N 0.8340(6) 0.0560(5) 1.0176(4) 0.019(3) Uiso 1.00 1 d .
N(31) N 0.7363(6) -0.0401(5) 0.9077(3) 0.017(2) Uiso 1.00 1 d .
N(41) N 0.6513(6) -0.0281(5) 0.9965(3) 0.018(3) Uiso 1.00 1 d .
C(1) C 0.616(2) 0.071(2) 0.5558(13) 0.002(8) Uiso 0.30 1 d P
C(2) C 0.644(4) 0.095(3) 0.587(2) 0.05(2) Uiso 0.30 1 d P
C(3) C 0.614(3) 0.135(2) 0.571(2) 0.12(2) Uiso 0.60 1 d P
C(101) C 0.7863(8) 0.1678(6) 0.9940(5) 0.016(3) Uiso 1.00 1 d .
C(102) C 0.7991(8) 0.2366(6) 0.9986(5) 0.020(3) Uiso 1.00 1 d .
C(103) C 0.7598(8) 0.2792(6) 0.9595(5) 0.020(3) Uiso 1.00 1 d .
C(104) C 0.7123(8) 0.2495(6) 0.9173(5) 0.022(3) Uiso 1.00 1 d .
C(105) C 0.7040(8) 0.1790(6) 0.9150(5) 0.019(3) Uiso 1.00 1 d .
C(106) C 0.7715(9) 0.3531(6) 0.9627(5) 0.022(3) Uiso 1.00 1 d .
C(107) C 0.7139(10) 0.3960(7) 0.9333(5) 0.042(4) Uiso 1.00 1 d .
C(108) C 0.7222(9) 0.4683(7) 0.9368(5) 0.036(4) Uiso 1.00 1 d .
C(109) C 0.7886(9) 0.4979(7) 0.9694(5) 0.025(4) Uiso 1.00 1 d .
C(110) C 0.8467(9) 0.4557(7) 0.9988(5) 0.034(4) Uiso 1.00 1 d .
C(111) C 0.8410(10) 0.3845(7) 0.9952(5) 0.037(4) Uiso 1.00 1 d .
C(112) C 0.7987(10) 0.5746(7) 0.9758(5) 0.035(4) Uiso 1.00 1 d .
C(113) C 0.7393(10) 0.6139(7) 0.9336(6) 0.060(5) Uiso 1.00 1 d .
C(114) C 0.8984(10) 0.5940(8) 0.9702(6) 0.065(5) Uiso 1.00 1 d .
C(115) C 0.7692(10) 0.5951(7) 1.0272(5) 0.055(5) Uiso 1.00 1 d .
C(116) C 0.6574(8) 0.1478(6) 0.8676(5) 0.022(3) Uiso 1.00 1 d .
C(117) C 0.6040(8) 0.0881(6) 0.8694(5) 0.019(3) Uiso 1.00 1 d .
C(118) C 0.5647(8) 0.0597(6) 0.8245(5) 0.023(3) Uiso 1.00 1 d .
C(119) C 0.5756(8) 0.0898(6) 0.7770(5) 0.027(3) Uiso 1.00 1 d .
C(120) C 0.6280(8) 0.1498(6) 0.7743(5) 0.026(3) Uiso 1.00 1 d .
C(121) C 0.6682(9) 0.1789(6) 0.8190(5) 0.028(4) Uiso 1.00 1 d .
C(201) C 0.8275(8) 0.1194(6) 1.0345(4) 0.014(3) Uiso 1.00 1 d .
C(202) C 0.8526(8) 0.1390(6) 1.0842(4) 0.019(3) Uiso 1.00 1 d .
C(203) C 0.8886(8) 0.0920(6) 1.1194(5) 0.018(3) Uiso 1.00 1 d .
C(204) C 0.8979(8) 0.0265(6) 1.1027(4) 0.017(3) Uiso 1.00 1 d .
C(205) C 0.8711(8) 0.0092(6) 1.0513(5) 0.017(3) Uiso 1.00 1 d .
C(206) C 0.9165(9) 0.1090(6) 1.1732(5) 0.022(3) Uiso 1.00 1 d .
C(207) C 0.8767(9) 0.1640(6) 1.1996(5) 0.031(4) Uiso 1.00 1 d .
C(208) C 0.9033(9) 0.1772(7) 1.2508(5) 0.038(4) Uiso 1.00 1 d .
C(209) C 0.9721(9) 0.1381(6) 1.2800(5) 0.025(3) Uiso 1.00 1 d .
C(210) C 1.0116(8) 0.0842(6) 1.2536(5) 0.024(3) Uiso 1.00 1 d .
C(211) C 0.9838(8) 0.0699(6) 1.2018(5) 0.021(3) Uiso 1.00 1 d .
C(212) C 1.0010(10) 0.1519(7) 1.3370(5) 0.033(4) Uiso 1.00 1 d .
C(213) C 0.9339(11) 0.1998(8) 1.3617(6) 0.067(5) Uiso 1.00 1 d .
C(214) C 1.0978(11) 0.1768(9) 1.3401(6) 0.085(6) Uiso 1.00 1 d .
C(215) C 0.9979(11) 0.0860(8) 1.3699(6) 0.073(6) Uiso 1.00 1 d .
C(216) C 0.8812(8) -0.0623(6) 1.0327(5) 0.021(3) Uiso 1.00 1 d .
C(217) C 0.8616(8) -0.1173(6) 1.0639(5) 0.023(3) Uiso 1.00 1 d .
C(218) C 0.8707(9) -0.1832(7) 1.0460(5) 0.036(4) Uiso 1.00 1 d .
C(219) C 0.9038(9) -0.1940(7) 0.9976(5) 0.035(4) Uiso 1.00 1 d .
C(220) C 0.9254(9) -0.1414(7) 0.9665(5) 0.032(4) Uiso 1.00 1 d .
C(221) C 0.9142(8) -0.0741(6) 0.9836(5) 0.026(3) Uiso 1.00 1 d .
C(301) C 0.6945(8) -0.0963(6) 0.9247(5) 0.018(3) Uiso 1.00 1 d .
C(302) C 0.6885(8) -0.1571(6) 0.8969(4) 0.017(3) Uiso 1.00 1 d .
C(303) C 0.7338(8) -0.1638(6) 0.8515(5) 0.020(3) Uiso 1.00 1 d .
C(304) C 0.7783(8) -0.1051(6) 0.8338(5) 0.021(3) Uiso 1.00 1 d .
C(305) C 0.7771(8) -0.0449(6) 0.8612(4) 0.018(3) Uiso 1.00 1 d .
C(306) C 0.7397(9) -0.2295(6) 0.8263(5) 0.022(3) Uiso 1.00 1 d .
C(307) C 0.8249(10) -0.2519(7) 0.8075(5) 0.038(4) Uiso 1.00 1 d .
C(308) C 0.8335(10) -0.3157(7) 0.7864(5) 0.036(4) Uiso 1.00 1 d .
C(309) C 0.7561(9) -0.3594(6) 0.7813(5) 0.020(3) Uiso 1.00 1 d .
C(310) C 0.6708(9) -0.3348(6) 0.7981(5) 0.024(3) Uiso 1.00 1 d .
C(311) C 0.6631(9) -0.2720(6) 0.8201(5) 0.022(3) Uiso 1.00 1 d .
C(312) C 0.7696(9) -0.4295(6) 0.7619(5) 0.025(3) Uiso 1.00 1 d .
C(313) C 0.8092(8) -0.4248(6) 0.7078(4) 0.029(4) Uiso 1.00 1 d .
C(314) C 0.8411(10) -0.4659(8) 0.7979(5) 0.055(4) Uiso 1.00 1 d .
C(315) C 0.6783(9) -0.4720(7) 0.7580(5) 0.045(4) Uiso 1.00 1 d .
C(316) C 0.8213(8) 0.0160(6) 0.8405(5) 0.019(3) Uiso 1.00 1 d .
C(317) C 0.8761(8) 0.0587(6) 0.8712(5) 0.025(3) Uiso 1.00 1 d .
C(318) C 0.9244(8) 0.1132(6) 0.8495(5) 0.020(3) Uiso 1.00 1 d .
C(319) C 0.9144(8) 0.1234(6) 0.7964(5) 0.022(3) Uiso 1.00 1 d .
C(320) C 0.8585(8) 0.0813(6) 0.7655(5) 0.021(3) Uiso 1.00 1 d .
C(321) C 0.8124(8) 0.0301(6) 0.7862(4) 0.021(3) Uiso 1.00 1 d .
C(401) C 0.6586(8) -0.0923(6) 0.9779(5) 0.018(3) Uiso 1.00 1 d .
C(402) C 0.6419(8) -0.1487(6) 1.0059(5) 0.024(3) Uiso 1.00 1 d .
C(403) C 0.6130(8) -0.1442(6) 1.0569(5) 0.020(3) Uiso 1.00 1 d .
C(404) C 0.6049(8) -0.0782(6) 1.0769(5) 0.018(3) Uiso 1.00 1 d .
C(405) C 0.6255(8) -0.0223(6) 1.0462(4) 0.018(3) Uiso 1.00 1 d .
C(406) C 0.5960(8) -0.2042(6) 1.0895(5) 0.020(3) Uiso 1.00 1 d .
C(407) C 0.5695(9) -0.2647(6) 1.0662(5) 0.032(4) Uiso 1.00 1 d .
C(408) C 0.5522(9) -0.3218(7) 1.0974(5) 0.037(4) Uiso 1.00 1 d .
C(409) C 0.5612(8) -0.3174(6) 1.1508(5) 0.023(3) Uiso 1.00 1 d .
C(410) C 0.5861(9) -0.2573(7) 1.1717(5) 0.036(4) Uiso 1.00 1 d .
C(411) C 0.6034(9) -0.2011(7) 1.1427(5) 0.034(4) Uiso 1.00 1 d .
C(412) C 0.5442(11) -0.3799(8) 1.1841(6) 0.050(5) Uiso 1.00 1 d .
C(413) C 0.4643(12) -0.3642(9) 1.2189(7) 0.094(7) Uiso 1.00 1 d .
C(414) C 0.5151(10) -0.4423(7) 1.1547(5) 0.055(5) Uiso 1.00 1 d .
C(415) C 0.6291(13) -0.3951(10) 1.2169(7) 0.105(7) Uiso 1.00 1 d .
C(416) C 0.6166(8) 0.0466(6) 1.0674(4) 0.019(3) Uiso 1.00 1 d .
C(417) C 0.5866(8) 0.0995(6) 1.0367(5) 0.026(4) Uiso 1.00 1 d .
C(418) C 0.5786(9) 0.1660(7) 1.0575(5) 0.035(4) Uiso 1.00 1 d .
C(419) C 0.6018(9) 0.1752(7) 1.1105(5) 0.035(4) Uiso 1.00 1 d .
C(420) C 0.6328(9) 0.1217(7) 1.1405(5) 0.032(4) Uiso 1.00 1 d .
C(421) C 0.6402(8) 0.0587(6) 1.1199(5) 0.026(4) Uiso 1.00 1 d .
B(1) B 0.8979(13) 0.3284(9) 1.1313(7) 0.040(5) Uiso 1.00 1 d .
H(1) H 0.8337(8) 0.2552(6) 1.0276(5) 0.024(4) Uiso 1.00 1 c .
H(2) H 0.6848(8) 0.2768(6) 0.8903(5) 0.026(4) Uiso 1.00 1 c .
H(3) H 0.6671(10) 0.3767(7) 0.9101(5) 0.050(5) Uiso 1.00 1 c .
H(4) H 0.6817(9) 0.4964(7) 0.9158(5) 0.043(5) Uiso 1.00 1 c .
H(5) H 0.8924(9) 0.4758(7) 1.0222(5) 0.041(5) Uiso 1.00 1 c .
H(6) H 0.8836(10) 0.3571(7) 1.0155(5) 0.044(5) Uiso 1.00 1 c .
H(7) H 0.7481(10) 0.6611(7) 0.9381(6) 0.072(6) Uiso 1.00 1 c .
H(8) H 0.7580(10) 0.6010(7) 0.9005(6) 0.072(6) Uiso 1.00 1 c .
H(9) H 0.6748(10) 0.6031(7) 0.9364(6) 0.072(6) Uiso 1.00 1 c .
H(10) H 0.9367(10) 0.5716(8) 0.9961(6) 0.078(6) Uiso 1.00 1 c .
H(11) H 0.9163(10) 0.5805(8) 0.9371(6) 0.078(6) Uiso 1.00 1 c .
H(12) H 0.9061(10) 0.6414(8) 0.9739(6) 0.078(6) Uiso 1.00 1 c .
H(13) H 0.7754(10) 0.6424(7) 1.0321(5) 0.066(6) Uiso 1.00 1 c .
H(14) H 0.7052(10) 0.5825(7) 1.0293(5) 0.066(6) Uiso 1.00 1 c .
H(15) H 0.8068(10) 0.5722(7) 1.0532(5) 0.066(6) Uiso 1.00 1 c .
H(16) H 0.5957(8) 0.0679(6) 0.9020(5) 0.022(4) Uiso 1.00 1 c .
H(17) H 0.5287(8) 0.0195(6) 0.8263(5) 0.028(4) Uiso 1.00 1 c .
H(18) H 0.5482(8) 0.0701(6) 0.7462(5) 0.033(4) Uiso 1.00 1 c .
H(19) H 0.6355(8) 0.1705(6) 0.7417(5) 0.031(4) Uiso 1.00 1 c .
H(20) H 0.7038(9) 0.2193(6) 0.8174(5) 0.033(4) Uiso 1.00 1 c .
H(21) H 0.8455(8) 0.1846(6) 1.0945(4) 0.023(4) Uiso 1.00 1 c .
H(22) H 0.9228(8) -0.0068(6) 1.1260(4) 0.021(4) Uiso 1.00 1 c .
H(23) H 0.8307(9) 0.1916(6) 1.1818(5) 0.037(5) Uiso 1.00 1 c .
H(24) H 0.8755(9) 0.2138(7) 1.2679(5) 0.046(5) Uiso 1.00 1 c .
H(25) H 1.0574(8) 0.0567(6) 1.2717(5) 0.029(4) Uiso 1.00 1 c .
H(26) H 1.0110(8) 0.0326(6) 1.1851(5) 0.025(4) Uiso 1.00 1 c .
H(27) H 0.9534(11) 0.2067(8) 1.3970(6) 0.081(6) Uiso 1.00 1 c .
H(28) H 0.9329(11) 0.2418(8) 1.3441(6) 0.081(6) Uiso 1.00 1 c .
H(29) H 0.8727(11) 0.1806(8) 1.3593(6) 0.081(6) Uiso 1.00 1 c .
H(30) H 0.9355(11) 0.0689(8) 1.3676(6) 0.087(7) Uiso 1.00 1 c .
H(31) H 1.0390(11) 0.0537(8) 1.3563(6) 0.087(7) Uiso 1.00 1 c .
H(32) H 1.0168(11) 0.0948(8) 1.4050(6) 0.087(7) Uiso 1.00 1 c .
H(33) H 1.1368(11) 0.1436(9) 1.3259(6) 0.102(7) Uiso 1.00 1 c .
H(34) H 1.1005(11) 0.2172(9) 1.3205(6) 0.102(7) Uiso 1.00 1 c .
H(35) H 1.1192(11) 0.1856(9) 1.3749(6) 0.102(7) Uiso 1.00 1 c .
H(36) H 0.8411(8) -0.1092(6) 1.0975(5) 0.027(4) Uiso 1.00 1 c .
H(37) H 0.8546(9) -0.2204(7) 1.0668(5) 0.043(5) Uiso 1.00 1 c .
H(38) H 0.9111(9) -0.2390(7) 0.9859(5) 0.042(5) Uiso 1.00 1 c .
H(39) H 0.9488(9) -0.1505(7) 0.9337(5) 0.039(5) Uiso 1.00 1 c .
H(40) H 0.9273(8) -0.0372(6) 0.9618(5) 0.031(4) Uiso 1.00 1 c .
H(41) H 0.6529(8) -0.1937(6) 0.9092(4) 0.021(4) Uiso 1.00 1 c .
H(42) H 0.8088(8) -0.1068(6) 0.8023(5) 0.026(4) Uiso 1.00 1 c .
H(43) H 0.8769(10) -0.2218(7) 0.8087(5) 0.045(5) Uiso 1.00 1 c .
H(44) H 0.8927(10) -0.3313(7) 0.7763(5) 0.043(5) Uiso 1.00 1 c .
H(45) H 0.6171(9) -0.3631(6) 0.7939(5) 0.029(4) Uiso 1.00 1 c .
H(46) H 0.6045(9) -0.2573(6) 0.8317(5) 0.026(4) Uiso 1.00 1 c .
H(47) H 0.8185(8) -0.4691(6) 0.6950(4) 0.035(4) Uiso 1.00 1 c .
H(48) H 0.7660(8) -0.4013(6) 0.6849(4) 0.035(4) Uiso 1.00 1 c .
H(49) H 0.8676(8) -0.4015(6) 0.7103(4) 0.035(4) Uiso 1.00 1 c .
H(50) H 0.6551(9) -0.4770(7) 0.7914(5) 0.054(5) Uiso 1.00 1 c .
H(51) H 0.6326(9) -0.4495(7) 0.7360(5) 0.054(5) Uiso 1.00 1 c .
H(52) H 0.6907(9) -0.5153(7) 0.7442(5) 0.054(5) Uiso 1.00 1 c .
H(53) H 0.8190(10) -0.4681(8) 0.8317(5) 0.066(5) Uiso 1.00 1 c .
H(54) H 0.8502(10) -0.5103(8) 0.7854(5) 0.066(5) Uiso 1.00 1 c .
H(55) H 0.8991(10) -0.4421(8) 0.7990(5) 0.066(5) Uiso 1.00 1 c .
H(56) H 0.8817(8) 0.0513(6) 0.9075(5) 0.030(4) Uiso 1.00 1 c .
H(57) H 0.9623(8) 0.1427(6) 0.8709(5) 0.024(4) Uiso 1.00 1 c .
H(58) H 0.9470(8) 0.1595(6) 0.7813(5) 0.026(4) Uiso 1.00 1 c .
H(59) H 0.8524(8) 0.0886(6) 0.7292(5) 0.025(4) Uiso 1.00 1 c .
H(60) H 0.7729(8) 0.0017(6) 0.7648(4) 0.025(4) Uiso 1.00 1 c .
H(61) H 0.6485(8) -0.1920(6) 0.9908(5) 0.029(4) Uiso 1.00 1 c .
H(62) H 0.5869(8) -0.0719(6) 1.1112(5) 0.021(4) Uiso 1.00 1 c .
H(63) H 0.5624(9) -0.2670(6) 1.0296(5) 0.038(5) Uiso 1.00 1 c .
H(64) H 0.5348(9) -0.3637(7) 1.0818(5) 0.045(5) Uiso 1.00 1 c .
H(65) H 0.5913(9) -0.2540(7) 1.2083(5) 0.044(5) Uiso 1.00 1 c .
H(66) H 0.6204(9) -0.1593(7) 1.1586(5) 0.040(5) Uiso 1.00 1 c .
H(67) H 0.4803(12) -0.3249(9) 1.2384(7) 0.113(8) Uiso 1.00 1 c .
H(68) H 0.4087(12) -0.3560(9) 1.1976(7) 0.113(8) Uiso 1.00 1 c .
H(69) H 0.4538(12) -0.4007(9) 1.2416(7) 0.113(8) Uiso 1.00 1 c .
H(70) H 0.4590(10) -0.4334(7) 1.1341(5) 0.066(6) Uiso 1.00 1 c .
H(71) H 0.5637(10) -0.4548(7) 1.1331(5) 0.066(6) Uiso 1.00 1 c .
H(72) H 0.5042(10) -0.4781(7) 1.1780(5) 0.066(6) Uiso 1.00 1 c .
H(73) H 0.6186(13) -0.4313(10) 1.2398(7) 0.126(9) Uiso 1.00 1 c .
H(74) H 0.6768(13) -0.4073(10) 1.1947(7) 0.126(9) Uiso 1.00 1 c .
H(75) H 0.6484(13) -0.3563(10) 1.2363(7) 0.126(9) Uiso 1.00 1 c .
H(76) H 0.5691(8) 0.0912(6) 1.0013(5) 0.031(4) Uiso 1.00 1 c .
H(77) H 0.5595(9) 0.2029(7) 1.0359(5) 0.042(5) Uiso 1.00 1 c .
H(78) H 0.5961(9) 0.2187(7) 1.1253(5) 0.042(5) Uiso 1.00 1 c .
H(79) H 0.6487(9) 0.1288(7) 1.1762(5) 0.038(5) Uiso 1.00 1 c .
H(80) H 0.6628(8) 0.0223(6) 1.1410(5) 0.031(4) Uiso 1.00 1 c .

loop_
_atom_site_aniso_label
_atom_site_aniso_U_11
_atom_site_aniso_U_22
_atom_site_aniso_U_33
_atom_site_aniso_U_12
_atom_site_aniso_U_13
_atom_site_aniso_U_23
Cu(1) 0.0277(9) 0.0187(8) 0.0148(8) -0.0035(9) 0.0022(6) -0.0008(9)

loop_
_atom_type_symbol
_atom_type_description
_atom_type_scat_dispersion_real
_atom_type_scat_dispersion_imag
_atom_type_scat_source
C C 0.003 0.002
;
International Tables for Crystallography
(1992, Vol. C, Tables 4.2.6.8 and 6.1.1.4)
;
H H 0.000 0.000
;
International Tables for Crystallography
(1992, Vol. C, Table 6.1.1.4)
;
Cu Cu 0.320 1.265
;
International Tables for Crystallography
(1992, Vol. C, Tables 4.2.6.8 and 6.1.1.4)
;
F F 0.017 0.010
;
International Tables for Crystallography
(1992, Vol. C, Tables 4.2.6.8 and 6.1.1.4)
;
N N 0.006 0.003
;
International Tables for Crystallography
(1992, Vol. C, Tables 4.2.6.8 and 6.1.1.4)
;
Cl Cl 0.148 0.159
;
International Tables for Crystallography
(1992, Vol. C, Tables 4.2.6.8 and 6.1.1.4)
;
B B 0.001 0.001
;
International Tables for Crystallography
(1992, Vol. C, Tables 4.2.6.8 and 6.1.1.4)
;

loop_
_geom_angle_atom_site_label_1
_geom_angle_atom_site_label_2
_geom_angle_atom_site_label_3
_geom_angle
_geom_angle_publ_flag
N(11) Cu(1) N(21) 81.1(4) yes
N(11) Cu(1) N(31) 137.6(4) yes
N(11) Cu(1) N(41) 130.0(4) yes
N(21) Cu(1) N(31) 127.6(4) yes
N(21) Cu(1) N(41) 96.6(4) yes
N(31) Cu(1) N(41) 82.1(4) yes
Cl(4) Cl(1) C(1) 57(1) yes
Cl(3) Cl(2) Cl(5) 124(1) yes
Cl(3) Cl(2) C(3) 57(1) yes
Cl(5) Cl(2) C(3) 67(1) yes
Cl(4) Cl(3) C(3) 47(1) yes
Cl(4) Cl(3) Cl(2) 135(1) yes
C(3) Cl(3) Cl(2) 92(1) yes
C(1) Cl(4) C(3) 44(2) yes
C(1) Cl(4) Cl(1) 46(1) yes
C(1) Cl(4) Cl(3) 79(1) yes
C(3) Cl(4) Cl(1) 88(1) yes
Cl(1) Cl(4) Cl(3) 95(1) yes
Cl(3) Cl(4) C(3) 54(1) yes
C(2) Cl(5) Cl(2) 66(2) yes
C(101) N(11) C(105) 117.3(9) yes
C(101) N(11) Cu(1) 113.4(7) yes
C(105) N(11) Cu(1) 129.1(8) yes
C(201) N(21) C(205) 117(1) yes
C(201) N(21) Cu(1) 111.6(7) yes
C(205) N(21) Cu(1) 125.5(7) yes
C(301) N(31) C(305) 116(1) yes
C(301) N(31) Cu(1) 114.4(7) yes
C(305) N(31) Cu(1) 128.8(8) yes
C(401) N(41) C(405) 116(1) yes
C(401) N(41) Cu(1) 109.6(7) yes
C(405) N(41) Cu(1) 127.9(7) yes
C(2) C(1) C(3) 47(3) yes
C(2) C(1) Cl(1) 150(4) yes
C(2) C(1) Cl(4) 100(4) yes
C(3) C(1) Cl(1) 124(2) yes
Cl(4) C(1) C(3) 53(2) yes
Cl(4) C(1) Cl(1) 76(1) yes
Cl(5) C(2) C(3) 128(5) yes
Cl(5) C(2) C(1) 141(5) yes
C(1) C(2) C(3) 84(5) yes
Cl(2) C(3) C(1) 105(2) yes
Cl(3) C(3) Cl(2) 29(1) yes
Cl(3) C(3) Cl(4) 78(2) yes
Cl(3) C(3) C(2) 110(4) yes
Cl(4) C(3) Cl(2) 105(2) yes
Cl(4) C(3) C(1) 82(2) yes
C(1) C(3) Cl(3) 112(3) yes
C(1) C(3) C(2) 48(4) yes
C(2) C(3) Cl(2) 84(4) yes
C(2) C(3) Cl(4) 130(5) yes
C(102) C(101) C(201) 121(1) yes
C(102) C(101) N(11) 123(1) yes
C(201) C(101) N(11) 115(1) yes
C(103) C(102) H(1) 120(1) no
C(103) C(102) C(101) 119(1) yes
H(1) C(102) C(101) 120(1) no
C(104) C(103) C(106) 121(1) yes
C(104) C(103) C(102) 117(1) yes
C(106) C(103) C(102) 121(1) yes
C(105) C(104) H(2) 120(1) no
C(105) C(104) C(103) 119(1) yes
H(2) C(104) C(103) 120(1) no
C(116) C(105) N(11) 118(1) yes
C(116) C(105) C(104) 118(1) yes
N(11) C(105) C(104) 122(1) yes
C(107) C(106) C(111) 115(1) yes
C(107) C(106) C(103) 121(1) yes
C(111) C(106) C(103) 123(1) yes
C(108) C(107) H(3) 119(1) no
C(108) C(107) C(106) 122(1) yes
H(3) C(107) C(106) 118(1) no
C(109) C(108) H(4) 118(1) no
C(109) C(108) C(107) 121(1) yes
H(4) C(108) C(107) 120(1) no
C(110) C(109) C(112) 119(1) yes
C(110) C(109) C(108) 116(1) yes
C(112) C(109) C(108) 123(1) yes
C(111) C(110) H(5) 119(1) no
C(111) C(110) C(109) 122(1) yes
H(5) C(110) C(109) 117(1) no
H(6) C(111) C(106) 118(1) no
H(6) C(111) C(110) 120(1) no
C(106) C(111) C(110) 121(1) yes
C(113) C(112) C(114) 106(1) yes
C(113) C(112) C(115) 108(1) yes
C(113) C(112) C(109) 112(1) yes
C(114) C(112) C(115) 110(1) yes
C(114) C(112) C(109) 109(1) yes
C(115) C(112) C(109) 109(1) yes
H(7) C(113) H(8) 109(1) no
H(7) C(113) H(9) 109(1) no
H(7) C(113) C(112) 110(1) no
H(8) C(113) H(9) 109(1) no
H(8) C(113) C(112) 109(1) no
H(9) C(113) C(112) 108(1) no
H(10) C(114) H(11) 109(1) no
H(10) C(114) H(12) 109(1) no
H(10) C(114) C(112) 108(1) no
H(11) C(114) H(12) 109(2) no
H(11) C(114) C(112) 109(1) no
H(12) C(114) C(112) 110(1) no
H(13) C(115) H(14) 109(1) no
H(13) C(115) H(15) 109(1) no
H(13) C(115) C(112) 111(1) no
H(14) C(115) H(15) 109(1) no
H(14) C(115) C(112) 107(1) no
H(15) C(115) C(112) 109(1) no
C(117) C(116) C(121) 118(1) yes
C(117) C(116) C(105) 122(1) yes
C(121) C(116) C(105) 119(1) yes
C(118) C(117) H(16) 120(1) no
C(118) C(117) C(116) 120(1) yes
H(16) C(117) C(116) 118(1) no
C(119) C(118) H(17) 119(1) no
C(119) C(118) C(117) 120(1) yes
H(17) C(118) C(117) 119(1) no
C(120) C(119) H(18) 119(1) no
C(120) C(119) C(118) 119(1) yes
H(18) C(119) C(118) 120(1) no
C(121) C(120) H(19) 120(1) no
C(121) C(120) C(119) 120(1) yes
H(19) C(120) C(119) 119(1) no
H(20) C(121) C(116) 119(1) no
H(20) C(121) C(120) 120(1) no
C(116) C(121) C(120) 120(1) yes
C(202) C(201) N(21) 123(1) yes
C(202) C(201) C(101) 122(1) yes
N(21) C(201) C(101) 113(1) yes
C(203) C(202) H(21) 119(1) no
C(203) C(202) C(201) 119(1) yes
H(21) C(202) C(201) 120(1) no
C(204) C(203) C(206) 119(1) yes
C(204) C(203) C(202) 117(1) yes
C(206) C(203) C(202) 122(1) yes
C(205) C(204) H(22) 120(1) no
C(205) C(204) C(203) 120(1) yes
H(22) C(204) C(203) 119(1) no
C(216) C(205) N(21) 118(1) yes
C(216) C(205) C(204) 120(1) yes
N(21) C(205) C(204) 120(1) yes
C(207) C(206) C(211) 116(1) yes
C(207) C(206) C(203) 122(1) yes
C(211) C(206) C(203) 120(1) yes
C(208) C(207) H(23) 119(1) no
C(208) C(207) C(206) 120(1) yes
H(23) C(207) C(206) 119(1) no
C(209) C(208) H(24) 117(1) no
C(209) C(208) C(207) 122(1) yes
H(24) C(208) C(207) 119(1) no
C(210) C(209) C(212) 120(1) yes
C(210) C(209) C(208) 115(1) yes
C(212) C(209) C(208) 123(1) yes
C(211) C(210) H(25) 120(1) no
C(211) C(210) C(209) 121(1) yes
H(25) C(210) C(209) 118(1) no
H(26) C(211) C(206) 118(1) no
H(26) C(211) C(210) 119(1) no
C(206) C(211) C(210) 122(1) yes
C(213) C(212) C(214) 112(1) yes
C(213) C(212) C(215) 104(1) yes
C(213) C(212) C(209) 112(1) yes
C(214) C(212) C(215) 108(1) yes
C(214) C(212) C(209) 107(1) yes
C(215) C(212) C(209) 111(1) yes
H(27) C(213) H(28) 109(2) no
H(27) C(213) H(29) 109(2) no
H(27) C(213) C(212) 110(1) no
H(28) C(213) H(29) 109(1) no
H(28) C(213) C(212) 109(1) no
H(29) C(213) C(212) 108(1) no
H(33) C(214) H(34) 109(2) no
H(33) C(214) H(35) 109(2) no
H(33) C(214) C(212) 108(1) no
H(34) C(214) H(35) 109(2) no
H(34) C(214) C(212) 108(1) no
H(35) C(214) C(212) 111(1) no
H(30) C(215) H(31) 109(2) no
H(30) C(215) H(32) 109(2) no
H(30) C(215) C(212) 108(1) no
H(31) C(215) H(32) 109(2) no
H(31) C(215) C(212) 108(1) no
H(32) C(215) C(212) 110(1) no
C(217) C(216) C(221) 118(1) yes
C(217) C(216) C(205) 121(1) yes
C(221) C(216) C(205) 119(1) yes
C(218) C(217) H(36) 120(1) no
C(218) C(217) C(216) 120(1) yes
H(36) C(217) C(216) 118(1) no
C(219) C(218) H(37) 120(1) no
C(219) C(218) C(217) 119(1) yes
H(37) C(218) C(217) 120(1) no
C(220) C(219) H(38) 119(1) no
C(220) C(219) C(218) 121(1) yes
H(38) C(219) C(218) 119(1) no
C(221) C(220) H(39) 120(1) no
C(221) C(220) C(219) 120(1) yes
H(39) C(220) C(219) 119(1) no
H(40) C(221) C(216) 119(1) no
H(40) C(221) C(220) 120(1) no
C(216) C(221) C(220) 119(1) yes
C(302) C(301) C(401) 120(1) yes
C(302) C(301) N(31) 123(1) yes
C(401) C(301) N(31) 116(1) yes
C(303) C(302) H(41) 119(1) no
C(303) C(302) C(301) 120(1) yes
H(41) C(302) C(301) 119(1) no
C(304) C(303) C(306) 123(1) yes
C(304) C(303) C(302) 116(1) yes
C(306) C(303) C(302) 120(1) yes
C(305) C(304) H(42) 119(1) no
C(305) C(304) C(303) 121(1) yes
H(42) C(304) C(303) 119(1) no
C(316) C(305) N(31) 118(1) yes
C(316) C(305) C(304) 119(1) yes
N(31) C(305) C(304) 121(1) yes
C(307) C(306) C(311) 117(1) yes
C(307) C(306) C(303) 120(1) yes
C(311) C(306) C(303) 121(1) yes
C(308) C(307) H(43) 119(1) no
C(308) C(307) C(306) 121(1) yes
H(43) C(307) C(306) 118(1) no
C(309) C(308) H(44) 118(1) no
C(309) C(308) C(307) 120(1) yes
H(44) C(308) C(307) 120(1) no
C(310) C(309) C(312) 124(1) yes
C(310) C(309) C(308) 116(1) yes
C(312) C(309) C(308) 119(1) yes
C(311) C(310) H(45) 119(1) no
C(311) C(310) C(309) 122(1) yes
H(45) C(310) C(309) 117(1) no
H(46) C(311) C(306) 118(1) no
H(46) C(311) C(310) 120(1) no
C(306) C(311) C(310) 121(1) yes
C(313) C(312) C(314) 108(1) yes
C(313) C(312) C(315) 109(1) yes
C(313) C(312) C(309) 108(1) yes
C(314) C(312) C(315) 108(1) yes
C(314) C(312) C(309) 109(1) yes
C(315) C(312) C(309) 113(1) yes
H(47) C(313) H(48) 109(1) no
H(47) C(313) H(49) 109(1) no
H(47) C(313) C(312) 109(1) no
H(48) C(313) H(49) 109(1) no
H(48) C(313) C(312) 109(1) no
H(49) C(313) C(312) 109(1) no
H(53) C(314) H(54) 109(1) no
H(53) C(314) H(55) 109(1) no
H(53) C(314) C(312) 109(1) no
H(54) C(314) H(55) 109(1) no
H(54) C(314) C(312) 109(1) no
H(55) C(314) C(312) 109(1) no
H(50) C(315) H(51) 109(1) no
H(50) C(315) H(52) 109(1) no
H(50) C(315) C(312) 109(1) no
H(51) C(315) H(52) 109(1) no
H(51) C(315) C(312) 109(1) no
H(52) C(315) C(312) 109(1) no
C(317) C(316) C(321) 117(1) yes
C(317) C(316) C(305) 122(1) yes
C(321) C(316) C(305) 120(1) yes
C(318) C(317) H(56) 119(1) no
C(318) C(317) C(316) 120(1) yes
H(56) C(317) C(316) 119(1) no
C(319) C(318) H(57) 120(1) no
C(319) C(318) C(317) 118(1) yes
H(57) C(318) C(317) 120(1) no
C(320) C(319) H(58) 119(1) no
C(320) C(319) C(318) 120(1) yes
H(58) C(319) C(318) 119(1) no
C(321) C(320) H(59) 119(1) no
C(321) C(320) C(319) 120(1) yes
H(59) C(320) C(319) 119(1) no
H(60) C(321) C(316) 118(1) no
H(60) C(321) C(320) 120(1) no
C(316) C(321) C(320) 121(1) yes
C(402) C(401) N(41) 123(1) yes
C(402) C(401) C(301) 121(1) yes
N(41) C(401) C(301) 114(1) yes
C(403) C(402) H(61) 119(1) no
C(403) C(402) C(401) 121(1) yes
H(61) C(402) C(401) 119(1) no
C(404) C(403) C(406) 120(1) yes
C(404) C(403) C(402) 115(1) yes
C(406) C(403) C(402) 123(1) yes
C(405) C(404) H(62) 120(1) no
C(405) C(404) C(403) 119(1) yes
H(62) C(404) C(403) 119(1) no
C(416) C(405) N(41) 117(1) yes
C(416) C(405) C(404) 119(1) yes
N(41) C(405) C(404) 123(1) yes
C(407) C(406) C(411) 118(1) yes
C(407) C(406) C(403) 119(1) yes
C(411) C(406) C(403) 121(1) yes
C(408) C(407) H(63) 121(1) no
C(408) C(407) C(406) 119(1) yes
H(63) C(407) C(406) 119(1) no
C(409) C(408) H(64) 118(1) no
C(409) C(408) C(407) 120(1) yes
H(64) C(408) C(407) 120(1) no
C(410) C(409) C(412) 122(1) yes
C(410) C(409) C(408) 117(1) yes
C(412) C(409) C(408) 120(1) yes
C(411) C(410) H(65) 119(1) no
C(411) C(410) C(409) 123(1) yes
H(65) C(410) C(409) 117(1) no
H(66) C(411) C(406) 118(1) no
H(66) C(411) C(410) 121(1) no
C(406) C(411) C(410) 120(1) yes
C(413) C(412) C(414) 105(1) yes
C(413) C(412) C(415) 108(1) yes
C(413) C(412) C(409) 108(1) yes
C(414) C(412) C(415) 108(1) yes
C(414) C(412) C(409) 115(1) yes
C(415) C(412) C(409) 109(1) yes
H(67) C(413) H(68) 109(2) no
H(67) C(413) H(69) 109(2) no
H(67) C(413) C(412) 108(1) no
H(68) C(413) H(69) 109(2) no
H(68) C(413) C(412) 108(1) no
H(69) C(413) C(412) 111(1) no
H(70) C(414) H(71) 109(1) no
H(70) C(414) H(72) 109(1) no
H(70) C(414) C(412) 109(1) no
H(71) C(414) H(72) 109(1) no
H(71) C(414) C(412) 109(1) no
H(72) C(414) C(412) 110(1) no
H(73) C(415) H(74) 109(2) no
H(73) C(415) H(75) 109(2) no
H(73) C(415) C(412) 111(1) no
H(74) C(415) H(75) 109(2) no
H(74) C(415) C(412) 107(1) no
H(75) C(415) C(412) 110(2) no
C(417) C(416) C(421) 118(1) yes
C(417) C(416) C(405) 121(1) yes
C(421) C(416) C(405) 119(1) yes
C(418) C(417) H(76) 120(1) no
C(418) C(417) C(416) 121(1) yes
H(76) C(417) C(416) 118(1) no
C(419) C(418) H(77) 121(1) no
C(419) C(418) C(417) 117(1) yes
H(77) C(418) C(417) 120(1) no
C(420) C(419) H(78) 120(1) no
C(420) C(419) C(418) 120(1) yes
H(78) C(419) C(418) 119(1) no
C(421) C(420) H(79) 119(1) no
C(421) C(420) C(419) 120(1) yes
H(79) C(420) C(419) 119(1) no
H(80) C(421) C(416) 118(1) no
H(80) C(421) C(420) 120(1) no
C(416) C(421) C(420) 121(1) yes
F(1) B(1) F(2) 112(1) yes
F(1) B(1) F(3) 106(1) yes
F(1) B(1) F(4) 110(1) yes
F(2) B(1) F(3) 105(1) yes
F(2) B(1) F(4) 112(1) yes
F(3) B(1) F(4) 109(1) yes

loop_
_geom_bond_atom_site_label_1
_geom_bond_atom_site_label_2
_geom_bond_distance
_geom_bond_publ_flag
Cu(1) N(11) 2.014(9) yes
Cu(1) N(21) 2.069(9) yes
Cu(1) N(31) 1.980(9) yes
Cu(1) N(41) 2.097(9) yes
Cl(1) Cl(4) 2.20(3) yes
Cl(1) C(1) 1.64(4) yes
Cl(2) Cl(3) 1.01(2) yes
Cl(2) Cl(5) 2.21(4) yes
Cl(2) C(3) 2.02(5) yes
Cl(3) Cl(4) 2.05(3) yes
Cl(3) C(3) 1.70(5) yes
Cl(4) C(1) 1.91(4) yes
Cl(4) C(3) 1.54(5) yes
Cl(5) C(2) 1.60(7) yes
F(1) B(1) 1.36(2) yes
F(2) B(1) 1.40(2) yes
F(3) B(1) 1.44(2) yes
F(4) B(1) 1.35(2) yes
N(11) C(101) 1.36(1) yes
N(11) C(105) 1.34(1) yes
N(21) C(201) 1.34(1) yes
N(21) C(205) 1.36(1) yes
N(31) C(301) 1.35(2) yes
N(31) C(305) 1.37(1) yes
N(41) C(401) 1.37(2) yes
N(41) C(405) 1.37(1) yes
C(1) C(2) 1.01(7) yes
C(1) C(3) 1.34(5) yes
C(2) C(3) 0.99(7) yes
C(101) C(102) 1.38(2) yes
C(101) C(201) 1.51(2) yes
C(102) C(103) 1.41(2) yes
C(102) H(1) 0.95(2) no
C(103) C(104) 1.38(2) yes
C(103) C(106) 1.48(2) yes
C(104) C(105) 1.40(2) yes
C(104) H(2) 0.95(2) no
C(105) C(116) 1.50(2) yes
C(106) C(107) 1.38(2) yes
C(106) C(111) 1.41(2) yes
C(107) C(108) 1.44(2) yes
C(107) H(3) 0.95(2) no
C(108) C(109) 1.36(2) yes
C(108) H(4) 0.95(2) no
C(109) C(110) 1.37(2) yes
C(109) C(112) 1.53(2) yes
C(110) C(111) 1.42(2) yes
C(110) H(5) 0.95(2) no
C(111) H(6) 0.95(2) no
C(112) C(113) 1.55(2) yes
C(112) C(114) 1.49(2) yes
C(112) C(115) 1.48(2) yes
C(113) H(7) 0.95(2) no
C(113) H(8) 0.95(2) no
C(113) H(9) 0.95(2) no
C(114) H(10) 0.95(2) no
C(114) H(11) 0.95(2) no
C(114) H(12) 0.95(2) no
C(115) H(13) 0.95(2) no
C(115) H(14) 0.95(2) no
C(115) H(15) 0.95(2) no
C(116) C(117) 1.41(2) yes
C(116) C(121) 1.42(2) yes
C(117) C(118) 1.38(2) yes
C(117) H(16) 0.95(2) no
C(118) C(119) 1.39(2) yes
C(118) H(17) 0.95(2) no
C(119) C(120) 1.41(2) yes
C(119) H(18) 0.95(2) no
C(120) C(121) 1.39(2) yes
C(120) H(19) 0.95(2) no
C(121) H(20) 0.95(2) no
C(201) C(202) 1.37(2) yes
C(202) C(203) 1.38(2) yes
C(202) H(21) 0.95(2) no
C(203) C(204) 1.38(2) yes
C(203) C(206) 1.47(2) yes
C(204) C(205) 1.41(2) yes
C(204) H(22) 0.95(2) no
C(205) C(216) 1.50(2) yes
C(206) C(207) 1.42(2) yes
C(206) C(211) 1.41(2) yes
C(207) C(208) 1.38(2) yes
C(207) H(23) 0.95(2) no
C(208) C(209) 1.43(2) yes
C(208) H(24) 0.95(2) no
C(209) C(210) 1.40(2) yes
C(209) C(212) 1.54(2) yes
C(210) C(211) 1.41(2) yes
C(210) H(25) 0.95(2) no
C(211) H(26) 0.95(2) no
C(212) C(213) 1.52(2) yes
C(212) C(214) 1.46(2) yes
C(212) C(215) 1.56(2) yes
C(213) H(27) 0.95(2) no
C(213) H(28) 0.95(2) no
C(213) H(29) 0.95(2) no
C(214) H(33) 0.95(2) no
C(214) H(34) 0.95(2) no
C(214) H(35) 0.95(2) no
C(215) H(30) 0.95(2) no
C(215) H(31) 0.95(2) no
C(215) H(32) 0.95(2) no
C(216) C(217) 1.40(2) yes
C(216) C(221) 1.41(2) yes
C(217) C(218) 1.39(2) yes
C(217) H(36) 0.95(2) no
C(218) C(219) 1.39(2) yes
C(218) H(37) 0.95(2) no
C(219) C(220) 1.36(2) yes
C(219) H(38) 0.95(2) no
C(220) C(221) 1.42(2) yes
C(220) H(39) 0.95(2) no
C(221) H(40) 0.95(2) no
C(301) C(302) 1.40(2) yes
C(301) C(401) 1.50(2) yes
C(302) C(303) 1.38(2) yes
C(302) H(41) 0.95(2) no
C(303) C(304) 1.41(2) yes
C(303) C(306) 1.46(2) yes
C(304) C(305) 1.39(2) yes
C(304) H(42) 0.95(2) no
C(305) C(316) 1.48(2) yes
C(306) C(307) 1.41(2) yes
C(306) C(311) 1.38(2) yes
C(307) C(308) 1.39(2) yes
C(307) H(43) 0.95(2) no
C(308) C(309) 1.40(2) yes
C(308) H(44) 0.95(2) no
C(309) C(310) 1.40(2) yes
C(309) C(312) 1.49(2) yes
C(310) C(311) 1.38(2) yes
C(310) H(45) 0.95(2) no
C(311) H(46) 0.95(2) no
C(312) C(313) 1.55(2) yes
C(312) C(314) 1.52(2) yes
C(312) C(315) 1.55(2) yes
C(313) H(47) 0.95(2) no
C(313) H(48) 0.95(2) no
C(313) H(49) 0.95(2) no
C(314) H(53) 0.95(2) no
C(314) H(54) 0.95(2) no
C(314) H(55) 0.95(2) no
C(315) H(50) 0.95(2) no
C(315) H(51) 0.95(2) no
C(315) H(52) 0.95(2) no
C(316) C(317) 1.37(2) yes
C(316) C(321) 1.43(2) yes
C(317) C(318) 1.42(2) yes
C(317) H(56) 0.95(2) no
C(318) C(319) 1.39(2) yes
C(318) H(57) 0.95(2) no
C(319) C(320) 1.38(2) yes
C(319) H(58) 0.95(2) no
C(320) C(321) 1.34(2) yes
C(320) H(59) 0.95(2) no
C(321) H(60) 0.95(2) no
C(401) C(402) 1.36(2) yes
C(402) C(403) 1.41(2) yes
C(402) H(61) 0.95(2) no
C(403) C(404) 1.41(2) yes
C(403) C(406) 1.49(2) yes
C(404) C(405) 1.41(2) yes
C(404) H(62) 0.95(2) no
C(405) C(416) 1.48(2) yes
C(406) C(407) 1.38(2) yes
C(406) C(411) 1.38(2) yes
C(407) C(408) 1.42(2) yes
C(407) H(63) 0.95(2) no
C(408) C(409) 1.39(2) yes
C(408) H(64) 0.95(2) no
C(409) C(410) 1.35(2) yes
C(409) C(412) 1.54(2) yes
C(410) C(411) 1.38(2) yes
C(410) H(65) 0.95(2) no
C(411) H(66) 0.95(2) no
C(412) C(413) 1.53(2) yes
C(412) C(414) 1.50(2) yes
C(412) C(415) 1.47(2) yes
C(413) H(67) 0.95(3) no
C(413) H(68) 0.95(2) no
C(413) H(69) 0.95(3) no
C(414) H(70) 0.95(2) no
C(414) H(71) 0.95(2) no
C(414) H(72) 0.95(2) no
C(415) H(73) 0.95(3) no
C(415) H(74) 0.95(3) no
C(415) H(75) 0.95(3) no
C(416) C(417) 1.37(2) yes
C(416) C(421) 1.40(2) yes
C(417) C(418) 1.43(2) yes
C(417) H(76) 0.95(2) no
C(418) C(419) 1.41(2) yes
C(418) H(77) 0.95(2) no
C(419) C(420) 1.37(2) yes
C(419) H(78) 0.95(2) no
C(420) C(421) 1.36(2) yes
C(420) H(79) 0.95(2) no
C(421) H(80) 0.95(2) no

loop_
_geom_contact_atom_site_label_1
_geom_contact_atom_site_label_2
_geom_contact_distance
_geom_contact_publ_flag
_geom_contact_site_symmetry_2
Cu(1) N(11) 2.014(9) yes 55501
Cu(1) N(21) 2.069(9) yes 55501
Cu(1) N(31) 1.980(9) yes 55501
Cu(1) N(41) 2.097(9) yes 55501
Cu(1) C(101) 2.84(1) yes 55501
Cu(1) C(105) 3.04(1) yes 55501
Cu(1) C(116) 3.34(1) yes 55501
Cu(1) C(117) 3.04(1) yes 55501
Cu(1) C(201) 2.85(1) yes 55501
Cu(1) C(205) 3.06(1) yes 55501
Cu(1) C(216) 3.39(1) yes 55501
Cu(1) C(221) 3.38(1) yes 55501
Cu(1) C(301) 2.82(1) yes 55501
Cu(1) C(305) 3.04(1) yes 55501
Cu(1) C(316) 3.33(1) yes 55501
Cu(1) C(317) 3.09(1) yes 55501
Cu(1) C(401) 2.86(1) yes 55501
Cu(1) C(405) 3.13(1) yes 55501
Cu(1) C(416) 3.45(1) yes 55501
Cu(1) C(417) 3.32(1) yes 55501
Cu(1) H(16) 2.47(1) no 55501
Cu(1) H(40) 3.07(1) no 55501
Cu(1) H(56) 2.50(1) no 55501
Cu(1) H(76) 2.93(1) no 55501
Cl(1) Cl(2) 3.51(2) yes 55501
Cl(1) Cl(3) 3.16(2) yes 55501
Cl(1) Cl(4) 2.20(3) yes 55501
Cl(1) C(1) 3.48(4) yes 65603
Cl(1) C(2) 2.57(6) yes 55501
Cl(1) C(3) 2.65(4) yes 55501
Cl(1) H(4) 3.51(2) no 64602
Cl(1) H(9) 3.43(2) no 64602
Cl(1) H(64) 3.55(2) no 65602
Cl(2) Cl(1) 3.51(2) yes 55501
Cl(2) Cl(4) 2.86(3) yes 55501
Cl(2) Cl(5) 2.21(4) yes 55501
Cl(2) C(1) 2.71(4) yes 55501
Cl(2) C(2) 2.16(6) yes 55501
Cl(2) C(3) 2.02(5) yes 55501
Cl(2) C(310) 3.60(2) yes 65602
Cl(2) H(9) 3.52(2) no 64602
Cl(2) H(18) 3.17(2) no 55501
Cl(2) H(19) 3.10(2) no 55501
Cl(2) H(45) 2.98(2) no 65602
Cl(2) H(46) 3.11(2) no 65602
Cl(3) Cl(1) 3.16(2) yes 55501
Cl(3) Cl(4) 2.05(3) yes 55501
Cl(3) Cl(5) 2.90(4) yes 55501
Cl(3) C(1) 2.54(4) yes 55501
Cl(3) C(2) 2.25(6) yes 55501
Cl(3) H(9) 2.98(2) no 64602
Cl(3) H(45) 3.43(2) no 65602
Cl(3) H(46) 3.05(2) no 65602
Cl(4) Cl(1) 2.20(3) yes 55501
Cl(4) Cl(2) 2.86(3) yes 55501
Cl(4) Cl(3) 2.05(3) yes 55501
Cl(4) C(1) 1.91(4) yes 55501
Cl(4) C(2) 2.31(6) yes 55501
Cl(4) C(407) 3.32(3) yes 65602
Cl(4) C(408) 3.44(3) yes 65602
Cl(4) H(9) 3.38(3) no 64602
Cl(4) H(63) 2.68(3) no 65602
Cl(4) H(64) 2.90(3) no 65602
Cl(5) Cl(2) 2.21(4) yes 55501
Cl(5) Cl(3) 2.90(4) yes 55501
Cl(5) C(1) 2.47(5) yes 55501
Cl(5) C(3) 2.34(5) yes 55501
Cl(5) H(18) 3.25(4) no 55501
Cl(5) H(19) 3.10(4) no 55501
Cl(5) H(59) 3.21(4) no 55501
F(1) Cl(5) 3.25(4) yes 55504
F(1) F(2) 2.29(2) yes 55501
F(1) F(3) 2.25(1) yes 55501
F(1) F(4) 2.23(1) yes 55501
F(1) C(110) 3.47(2) yes 55501
F(1) C(111) 3.38(2) yes 55501
F(1) H(5) 3.07(2) no 55501
F(1) H(6) 2.90(2) no 55501
F(1) H(59) 2.86(2) no 55504
F(2) F(1) 2.29(2) yes 55501
F(2) F(3) 2.25(1) yes 55501
F(2) F(4) 2.28(1) yes 55501
F(2) C(102) 3.50(1) yes 55501
F(2) C(111) 3.49(2) yes 55501
F(2) C(202) 3.45(2) yes 55501
F(2) H(1) 2.56(1) no 55501
F(2) H(6) 2.60(2) no 55501
F(2) H(21) 2.71(2) no 55501
F(2) H(23) 3.57(2) no 55501
F(3) F(1) 2.25(1) yes 55501
F(3) F(2) 2.25(1) yes 55501
F(3) F(4) 2.28(1) yes 55501
F(3) C(207) 3.23(2) yes 55501
F(3) C(208) 3.37(2) yes 55501
F(3) C(319) 3.24(1) yes 55504
F(3) C(320) 3.23(1) yes 55504
F(3) H(23) 2.96(2) no 55501
F(3) H(24) 3.22(2) no 55501
F(3) H(58) 2.62(1) no 55504
F(3) H(59) 2.60(1) no 55504
F(4) Cl(5) 3.05(4) yes 55504
F(4) F(1) 2.23(1) yes 55501
F(4) F(2) 2.28(1) yes 55501
F(4) F(3) 2.28(1) yes 55501
F(4) C(2) 3.26(6) yes 55504
F(4) C(3) 3.34(4) yes 55504
F(4) C(202) 3.50(2) yes 55501
F(4) C(207) 3.39(2) yes 55501
F(4) H(1) 2.83(2) no 55501
F(4) H(6) 3.37(2) no 55501
F(4) H(21) 2.55(2) no 55501
F(4) H(23) 2.59(2) no 55501
F(4) H(59) 3.41(2) no 55504
F(4) H(78) 3.46(2) no 55501
N(11) Cu(1) 2.014(9) yes 55501
N(11) N(21) 2.65(1) yes 55501
N(11) C(102) 2.41(1) yes 55501
N(11) C(103) 2.81(1) yes 55501
N(11) C(104) 2.41(1) yes 55501
N(11) C(116) 2.44(2) yes 55501
N(11) C(117) 2.97(1) yes 55501
N(11) C(201) 2.43(1) yes 55501
N(11) C(317) 3.37(2) yes 55501
N(11) C(417) 3.25(2) yes 55501
N(11) H(1) 3.26(1) no 55501
N(11) H(2) 3.26(1) no 55501
N(11) H(16) 2.74(1) no 55501
N(11) H(56) 2.97(2) no 55501
N(11) H(76) 2.94(2) no 55501
N(21) Cu(1) 2.069(9) yes 55501
N(21) N(11) 2.65(1) yes 55501
N(21) N(41) 3.11(1) yes 55501
N(21) C(101) 2.39(1) yes 55501
N(21) C(202) 2.39(1) yes 55501
N(21) C(203) 2.80(1) yes 55501
N(21) C(204) 2.41(1) yes 55501
N(21) C(216) 2.46(1) yes 55501
N(21) C(221) 2.98(2) yes 55501
N(21) C(405) 3.47(1) yes 55501
N(21) C(416) 3.43(1) yes 55501
N(21) H(21) 3.24(2) no 55501
N(21) H(22) 3.26(1) no 55501
N(21) H(40) 2.74(2) no 55501
N(21) H(56) 2.98(2) no 55501
N(31) Cu(1) 1.980(9) yes 55501
N(31) N(41) 2.68(1) yes 55501
N(31) C(117) 3.28(1) yes 55501
N(31) C(221) 3.18(1) yes 55501
N(31) C(302) 2.43(2) yes 55501
N(31) C(303) 2.85(2) yes 55501
N(31) C(304) 2.42(2) yes 55501
N(31) C(316) 2.45(2) yes 55501
N(31) C(317) 2.99(1) yes 55501
N(31) C(401) 2.42(1) yes 55501
N(31) H(16) 2.93(1) no 55501
N(31) H(40) 2.98(1) no 55501
N(31) H(41) 3.27(2) no 55501
N(31) H(42) 3.26(2) no 55501
N(31) H(56) 2.75(1) no 55501
N(41) Cu(1) 2.097(9) yes 55501
N(41) N(21) 3.11(1) yes 55501
N(41) N(31) 2.68(1) yes 55501
N(41) C(205) 3.44(1) yes 55501
N(41) C(216) 3.42(1) yes 55501
N(41) C(301) 2.41(2) yes 55501
N(41) C(402) 2.41(2) yes 55501
N(41) C(403) 2.85(2) yes 55501
N(41) C(404) 2.44(1) yes 55501
N(41) C(416) 2.44(1) yes 55501
N(41) C(417) 2.91(2) yes 55501
N(41) H(16) 3.17(1) no 55501
N(41) H(61) 3.25(2) no 55501
N(41) H(62) 3.28(1) no 55501
N(41) H(76) 2.65(2) no 55501
C(1) Cl(1) 3.48(4) yes 65603
C(1) Cl(2) 2.71(4) yes 55501
C(1) Cl(3) 2.54(4) yes 55501
C(1) Cl(4) 1.91(4) yes 55501
C(1) Cl(5) 2.47(5) yes 55501
C(2) Cl(1) 2.57(6) yes 55501
C(2) Cl(2) 2.16(6) yes 55501
C(2) Cl(3) 2.25(6) yes 55501
C(2) Cl(4) 2.31(6) yes 55501
C(3) Cl(1) 2.65(4) yes 55501
C(3) Cl(2) 2.02(5) yes 55501
C(3) Cl(5) 2.34(5) yes 55501
C(101) Cu(1) 2.84(1) yes 55501
C(101) N(21) 2.39(1) yes 55501
C(101) C(103) 2.40(2) yes 55501
C(101) C(104) 2.73(2) yes 55501
C(101) C(105) 2.31(2) yes 55501
C(101) C(202) 2.53(2) yes 55501
C(101) C(417) 3.40(2) yes 55501
C(101) C(418) 3.47(2) yes 55501
C(101) H(1) 2.04(2) no 55501
C(101) H(21) 2.71(2) no 55501
C(101) H(56) 3.55(2) no 55501
C(101) H(76) 3.46(2) no 55501
C(101) H(77) 3.54(2) no 55501
C(102) F(2) 3.50(1) yes 55501
C(102) N(11) 2.41(1) yes 55501
C(102) C(104) 2.39(2) yes 55501
C(102) C(105) 2.73(2) yes 55501
C(102) C(106) 2.51(2) yes 55501
C(102) C(111) 2.99(2) yes 55501
C(102) C(201) 2.53(2) yes 55501
C(102) C(202) 3.01(2) yes 55501
C(102) H(2) 3.26(2) no 55501
C(102) H(6) 2.70(2) no 55501
C(102) H(21) 2.74(2) no 55501
C(103) N(11) 2.81(1) yes 55501
C(103) C(101) 2.40(2) yes 55501
C(103) C(105) 2.41(2) yes 55501
C(103) C(107) 2.49(2) yes 55501
C(103) C(111) 2.53(2) yes 55501
C(103) H(1) 2.06(2) no 55501
C(103) H(2) 2.03(2) no 55501
C(103) H(3) 2.63(2) no 55501
C(103) H(6) 2.70(2) no 55501
C(104) N(11) 2.41(1) yes 55501
C(104) C(101) 2.73(2) yes 55501
C(104) C(102) 2.39(2) yes 55501
C(104) C(106) 2.49(2) yes 55501
C(104) C(107) 2.93(2) yes 55501
C(104) C(116) 2.49(2) yes 55501
C(104) C(121) 2.94(2) yes 55501
C(104) H(1) 3.25(2) no 55501
C(104) H(3) 2.61(2) no 55501
C(104) H(20) 2.66(2) no 55501
C(105) Cu(1) 3.04(1) yes 55501
C(105) C(101) 2.31(2) yes 55501
C(105) C(102) 2.73(2) yes 55501
C(105) C(103) 2.41(2) yes 55501
C(105) C(117) 2.54(2) yes 55501
C(105) C(121) 2.51(2) yes 55501
C(105) H(2) 2.05(2) no 55501
C(105) H(16) 2.70(2) no 55501
C(105) H(20) 2.65(2) no 55501
C(105) H(56) 3.59(2) no 55501
C(105) H(76) 3.50(2) no 55501
C(106) C(102) 2.51(2) yes 55501
C(106) C(104) 2.49(2) yes 55501
C(106) C(108) 2.47(2) yes 55501
C(106) C(109) 2.88(2) yes 55501
C(106) C(110) 2.46(2) yes 55501
C(106) H(1) 2.68(2) no 55501
C(106) H(2) 2.66(2) no 55501
C(106) H(3) 2.01(2) no 55501
C(106) H(4) 3.32(2) no 55501
C(106) H(5) 3.31(2) no 55501
C(106) H(6) 2.04(2) no 55501
C(107) Cl(4) 3.60(3) yes 55504
C(107) C(103) 2.49(2) yes 55501
C(107) C(104) 2.93(2) yes 55501
C(107) C(109) 2.44(2) yes 55501
C(107) C(110) 2.73(2) yes 55501
C(107) C(111) 2.36(2) yes 55501
C(107) H(2) 2.63(2) no 55501
C(107) H(4) 2.09(2) no 55501
C(107) H(6) 3.22(2) no 55501
C(108) C(106) 2.47(2) yes 55501
C(108) C(110) 2.33(2) yes 55501
C(108) C(111) 2.76(2) yes 55501
C(108) C(112) 2.55(2) yes 55501
C(108) C(113) 2.90(2) yes 55501
C(108) C(115) 3.47(2) yes 55501
C(108) H(3) 2.08(2) no 55501
C(108) H(5) 3.18(2) no 55501
C(108) H(8) 2.85(2) no 55501
C(108) H(9) 2.76(2) no 55501
C(108) H(11) 3.55(2) no 55501
C(108) H(14) 3.32(2) no 55501
C(108) H(53) 3.38(2) no 56501
C(109) C(106) 2.88(2) yes 55501
C(109) C(107) 2.44(2) yes 55501
C(109) C(111) 2.45(2) yes 55501
C(109) C(113) 2.56(2) yes 55501
C(109) C(114) 2.46(2) yes 55501
C(109) C(115) 2.47(2) yes 55501
C(109) H(3) 3.29(2) no 55501
C(109) H(4) 2.00(2) no 55501
C(109) H(5) 2.00(2) no 55501
C(109) H(6) 3.29(2) no 55501
C(109) H(7) 3.38(2) no 55501
C(109) H(8) 2.73(2) no 55501
C(109) H(9) 2.75(2) no 55501
C(109) H(10) 2.62(2) no 55501
C(109) H(11) 2.62(2) no 55501
C(109) H(12) 3.30(2) no 55501
C(109) H(13) 3.31(2) no 55501
C(109) H(14) 2.62(2) no 55501
C(109) H(15) 2.62(2) no 55501
C(110) F(1) 3.47(2) yes 55501
C(110) C(106) 2.46(2) yes 55501
C(110) C(107) 2.73(2) yes 55501
C(110) C(108) 2.33(2) yes 55501
C(110) C(112) 2.52(2) yes 55501
C(110) C(114) 2.95(2) yes 55501
C(110) C(115) 3.08(2) yes 55501
C(110) H(4) 3.19(2) no 55501
C(110) H(6) 2.06(2) no 55501
C(110) H(10) 2.63(2) no 55501
C(110) H(11) 3.14(2) no 55501
C(110) H(14) 3.35(2) no 55501
C(110) H(15) 2.78(2) no 55501
C(111) F(1) 3.38(2) yes 55501
C(111) F(2) 3.49(2) yes 55501
C(111) C(102) 2.99(2) yes 55501
C(111) C(103) 2.53(2) yes 55501
C(111) C(107) 2.36(2) yes 55501
C(111) C(108) 2.76(2) yes 55501
C(111) C(109) 2.45(2) yes 55501
C(111) H(1) 2.70(2) no 55501
C(111) H(3) 3.22(2) no 55501
C(111) H(5) 2.06(2) no 55501
C(112) C(108) 2.55(2) yes 55501
C(112) C(110) 2.52(2) yes 55501
C(112) C(113) 1.55(2) yes 55501
C(112) H(4) 2.70(2) no 55501
C(112) H(5) 2.62(2) no 55501
C(112) H(7) 2.08(2) no 55501
C(112) H(8) 2.07(2) no 55501
C(112) H(9) 2.06(2) no 55501
C(112) H(10) 2.00(2) no 55501
C(112) H(11) 2.01(2) no 55501
C(112) H(12) 2.03(2) no 55501
C(112) H(13) 2.03(2) no 55501
C(112) H(14) 1.99(2) no 55501
C(112) H(15) 2.00(2) no 55501
C(113) C(108) 2.90(2) yes 55501
C(113) C(109) 2.56(2) yes 55501
C(113) C(112) 1.55(2) yes 55501
C(113) C(114) 2.43(2) yes 55501
C(113) C(115) 2.47(2) yes 55501
C(113) H(4) 2.50(2) no 55501
C(113) H(10) 3.27(2) no 55501
C(113) H(11) 2.60(2) no 55501
C(113) H(12) 2.59(2) no 55501
C(113) H(13) 2.64(2) no 55501
C(113) H(14) 2.63(2) no 55501
C(113) H(15) 3.29(2) no 55501
C(113) H(53) 3.36(2) no 56501
C(114) C(109) 2.46(2) yes 55501
C(114) C(110) 2.95(2) yes 55501
C(114) C(113) 2.43(2) yes 55501
C(114) C(115) 2.43(2) yes 55501
C(114) H(5) 2.71(2) no 55501
C(114) H(7) 2.61(2) no 55501
C(114) H(8) 2.62(2) no 55501
C(114) H(9) 3.25(2) no 55501
C(114) H(13) 2.63(2) no 55501
C(114) H(14) 3.24(2) no 55501
C(114) H(15) 2.62(2) no 55501
C(114) H(38) 3.34(2) no 56501
C(115) C(108) 3.47(2) yes 55501
C(115) C(109) 2.47(2) yes 55501
C(115) C(110) 3.08(2) yes 55501
C(115) C(113) 2.47(2) yes 55501
C(115) C(114) 2.43(2) yes 55501
C(115) H(5) 2.95(2) no 55501
C(115) H(7) 2.66(2) no 55501
C(115) H(8) 3.28(2) no 55501
C(115) H(9) 2.64(2) no 55501
C(115) H(10) 2.61(2) no 55501
C(115) H(11) 3.25(2) no 55501
C(115) H(12) 2.62(2) no 55501
C(116) Cu(1) 3.34(1) yes 55501
C(116) N(11) 2.44(2) yes 55501
C(116) C(104) 2.49(2) yes 55501
C(116) C(118) 2.42(2) yes 55501
C(116) C(119) 2.81(2) yes 55501
C(116) C(120) 2.43(2) yes 55501
C(116) C(317) 3.58(2) yes 55501
C(116) H(2) 2.65(2) no 55501
C(116) H(16) 2.04(2) no 55501
C(116) H(17) 3.28(2) no 55501
C(116) H(19) 3.29(2) no 55501
C(116) H(20) 2.06(2) no 55501
C(117) Cu(1) 3.04(1) yes 55501
C(117) N(11) 2.97(1) yes 55501
C(117) N(31) 3.28(1) yes 55501
C(117) C(105) 2.54(2) yes 55501
C(117) C(119) 2.41(2) yes 55501
C(117) C(120) 2.79(2) yes 55501
C(117) C(121) 2.43(2) yes 55501
C(117) C(316) 3.53(2) yes 55501
C(117) H(17) 2.03(2) no 55501
C(117) H(18) 3.26(2) no 55501
C(117) H(20) 3.29(2) no 55501
C(117) H(76) 3.49(2) no 55501
C(118) C(116) 2.42(2) yes 55501
C(118) C(120) 2.42(2) yes 55501
C(118) C(121) 2.79(2) yes 55501
C(118) H(16) 2.04(2) no 55501
C(118) H(18) 2.04(2) no 55501
C(118) H(19) 3.27(2) no 55501
C(118) H(51) 3.14(2) no 65602
C(119) C(116) 2.81(2) yes 55501
C(119) C(117) 2.41(2) yes 55501
C(119) C(121) 2.42(2) yes 55501
C(119) C(321) 3.57(2) yes 55501
C(119) H(16) 3.27(2) no 55501
C(119) H(17) 2.03(2) no 55501
C(119) H(19) 2.05(2) no 55501
C(119) H(20) 3.28(2) no 55501
C(119) H(45) 3.34(2) no 65602
C(119) H(51) 3.06(2) no 65602
C(119) H(60) 3.34(2) no 55501
C(120) C(116) 2.43(2) yes 55501
C(120) C(117) 2.79(2) yes 55501
C(120) C(118) 2.42(2) yes 55501
C(120) C(320) 3.57(2) yes 55501
C(120) C(321) 3.54(2) yes 55501
C(120) H(17) 3.28(2) no 55501
C(120) H(18) 2.05(2) no 55501
C(120) H(20) 2.04(2) no 55501
C(121) C(104) 2.94(2) yes 55501
C(121) C(105) 2.51(2) yes 55501
C(121) C(117) 2.43(2) yes 55501
C(121) C(118) 2.79(2) yes 55501
C(121) C(119) 2.42(2) yes 55501
C(121) H(2) 2.68(2) no 55501
C(121) H(16) 3.29(2) no 55501
C(121) H(18) 3.28(2) no 55501
C(121) H(19) 2.04(2) no 55501
C(201) Cu(1) 2.85(1) yes 55501
C(201) N(11) 2.43(1) yes 55501
C(201) C(102) 2.53(2) yes 55501
C(201) C(203) 2.38(2) yes 55501
C(201) C(204) 2.70(2) yes 55501
C(201) C(205) 2.31(2) yes 55501
C(201) C(416) 3.49(2) yes 55501
C(201) C(417) 3.46(2) yes 55501
C(201) H(1) 2.70(2) no 55501
C(201) H(21) 2.03(2) no 55501
C(202) F(2) 3.45(2) yes 55501
C(202) F(4) 3.50(2) yes 55501
C(202) N(21) 2.39(1) yes 55501
C(202) C(101) 2.53(2) yes 55501
C(202) C(102) 3.01(2) yes 55501
C(202) C(204) 2.36(2) yes 55501
C(202) C(205) 2.73(2) yes 55501
C(202) C(206) 2.50(2) yes 55501
C(202) C(207) 3.03(2) yes 55501
C(202) C(420) 3.55(2) yes 55501
C(202) C(421) 3.59(2) yes 55501
C(202) H(1) 2.74(2) no 55501
C(202) H(22) 3.22(2) no 55501
C(202) H(23) 2.77(2) no 55501
C(203) N(21) 2.80(1) yes 55501
C(203) C(201) 2.38(2) yes 55501
C(203) C(205) 2.41(2) yes 55501
C(203) C(207) 2.54(2) yes 55501
C(203) C(211) 2.50(2) yes 55501
C(203) C(421) 3.60(2) yes 55501
C(203) H(21) 2.03(2) no 55501
C(203) H(22) 2.02(2) no 55501
C(203) H(23) 2.71(2) no 55501
C(203) H(26) 2.64(2) no 55501
C(203) H(47) 3.32(2) no 54504
C(203) H(80) 3.58(2) no 55501
C(204) N(21) 2.41(1) yes 55501
C(204) C(201) 2.70(2) yes 55501
C(204) C(202) 2.36(2) yes 55501
C(204) C(206) 2.45(2) yes 55501
C(204) C(211) 2.91(2) yes 55501
C(204) C(216) 2.53(2) yes 55501
C(204) C(217) 3.06(2) yes 55501
C(204) H(21) 3.22(2) no 55501
C(204) H(26) 2.60(2) no 55501
C(204) H(36) 2.81(2) no 55501
C(204) H(47) 2.94(2) no 54504
C(204) H(80) 3.55(2) no 55501
C(205) Cu(1) 3.06(1) yes 55501
C(205) N(41) 3.44(1) yes 55501
C(205) C(201) 2.31(2) yes 55501
C(205) C(202) 2.73(2) yes 55501
C(205) C(203) 2.41(2) yes 55501
C(205) C(217) 2.53(2) yes 55501
C(205) C(221) 2.51(2) yes 55501
C(205) C(405) 3.55(2) yes 55501
C(205) H(22) 2.06(2) no 55501
C(205) H(36) 2.68(2) no 55501
C(205) H(40) 2.66(2) no 55501
C(206) C(202) 2.50(2) yes 55501
C(206) C(204) 2.45(2) yes 55501
C(206) C(208) 2.44(2) yes 55501
C(206) C(209) 2.89(2) yes 55501
C(206) C(210) 2.47(2) yes 55501
C(206) H(21) 2.68(2) no 55501
C(206) H(22) 2.60(2) no 55501
C(206) H(23) 2.06(2) no 55501
C(206) H(24) 3.30(2) no 55501
C(206) H(25) 3.32(2) no 55501
C(206) H(26) 2.04(2) no 55501
C(206) H(47) 3.17(2) no 54504
C(207) F(3) 3.23(2) yes 55501
C(207) F(4) 3.39(2) yes 55501
C(207) C(202) 3.03(2) yes 55501
C(207) C(203) 2.54(2) yes 55501
C(207) C(209) 2.47(2) yes 55501
C(207) C(210) 2.80(2) yes 55501
C(207) C(211) 2.41(2) yes 55501
C(207) H(21) 2.77(2) no 55501
C(207) H(24) 2.03(2) no 55501
C(207) H(26) 3.27(2) no 55501
C(207) H(79) 3.34(2) no 55501
C(208) F(3) 3.37(2) yes 55501
C(208) C(206) 2.44(2) yes 55501
C(208) C(210) 2.40(2) yes 55501
C(208) C(211) 2.76(2) yes 55501
C(208) C(212) 2.61(2) yes 55501
C(208) C(213) 2.92(2) yes 55501
C(208) C(214) 3.50(2) yes 55501
C(208) H(23) 2.03(2) no 55501
C(208) H(25) 3.27(2) no 55501
C(208) H(28) 2.75(2) no 55501
C(208) H(29) 2.88(2) no 55501
C(208) H(34) 3.34(2) no 55501
C(208) H(54) 3.52(2) no 54504
C(208) H(58) 3.38(2) no 55504
C(209) C(206) 2.89(2) yes 55501
C(209) C(207) 2.47(2) yes 55501
C(209) C(211) 2.45(2) yes 55501
C(209) C(213) 2.54(2) yes 55501
C(209) C(214) 2.43(2) yes 55501
C(209) C(215) 2.56(2) yes 55501
C(209) H(23) 3.32(2) no 55501
C(209) H(24) 2.05(2) no 55501
C(209) H(25) 2.04(2) no 55501
C(209) H(26) 3.30(2) no 55501
C(209) H(27) 3.35(2) no 55501
C(209) H(28) 2.72(2) no 55501
C(209) H(29) 2.71(2) no 55501
C(209) H(30) 2.73(2) no 55501
C(209) H(31) 2.72(2) no 55501
C(209) H(32) 3.38(2) no 55501
C(209) H(33) 2.57(2) no 55501
C(209) H(34) 2.58(2) no 55501
C(209) H(35) 3.27(2) no 55501
C(209) H(54) 3.08(2) no 54504
C(210) C(206) 2.47(2) yes 55501
C(210) C(207) 2.80(2) yes 55501
C(210) C(208) 2.40(2) yes 55501
C(210) C(212) 2.56(2) yes 55501
C(210) C(214) 3.09(2) yes 55501
C(210) C(215) 3.03(2) yes 55501
C(210) H(24) 3.25(2) no 55501
C(210) H(26) 2.05(2) no 55501
C(210) H(30) 3.23(2) no 55501
C(210) H(31) 2.73(2) no 55501
C(210) H(33) 2.77(2) no 55501
C(210) H(34) 3.36(2) no 55501
C(210) H(54) 2.89(2) no 54504
C(210) H(55) 3.48(2) no 54504
C(211) C(203) 2.50(2) yes 55501
C(211) C(204) 2.91(2) yes 55501
C(211) C(207) 2.41(2) yes 55501
C(211) C(208) 2.76(2) yes 55501
C(211) C(209) 2.45(2) yes 55501
C(211) H(22) 2.59(2) no 55501
C(211) H(23) 3.27(2) no 55501
C(211) H(25) 2.06(2) no 55501
C(211) H(47) 3.08(2) no 54504
C(211) H(54) 3.20(2) no 54504
C(212) C(208) 2.61(2) yes 55501
C(212) C(210) 2.56(2) yes 55501
C(212) C(215) 1.56(2) yes 55501
C(212) H(24) 2.74(2) no 55501
C(212) H(25) 2.69(2) no 55501
C(212) H(27) 2.05(2) no 55501
C(212) H(28) 2.04(2) no 55501
C(212) H(29) 2.03(2) no 55501
C(212) H(30) 2.07(2) no 55501
C(212) H(31) 2.07(2) no 55501
C(212) H(32) 2.10(2) no 55501
C(212) H(33) 1.98(2) no 55501
C(212) H(34) 1.98(2) no 55501
C(212) H(35) 2.01(2) no 55501
C(213) C(208) 2.92(2) yes 55501
C(213) C(209) 2.54(2) yes 55501
C(213) C(214) 2.48(2) yes 55501
C(213) C(215) 2.44(2) yes 55501
C(213) H(24) 2.54(2) no 55501
C(213) H(30) 2.60(2) no 55501
C(213) H(31) 3.27(2) no 55501
C(213) H(32) 2.61(2) no 55501
C(213) H(33) 3.28(2) no 55501
C(213) H(34) 2.68(2) no 55501
C(213) H(35) 2.66(2) no 55501
C(213) H(57) 3.16(2) no 55504
C(213) H(58) 3.50(2) no 55504
C(214) C(208) 3.50(2) yes 55501
C(214) C(209) 2.43(2) yes 55501
C(214) C(210) 3.09(2) yes 55501
C(214) C(213) 2.48(2) yes 55501
C(214) C(215) 2.45(2) yes 55501
C(214) H(25) 3.00(2) no 55501
C(214) H(27) 2.67(2) no 55501
C(214) H(28) 2.69(2) no 55501
C(214) H(29) 3.28(2) no 55501
C(214) H(30) 3.26(2) no 55501
C(214) H(31) 2.62(2) no 55501
C(214) H(32) 2.65(2) no 55501
C(215) C(209) 2.56(2) yes 55501
C(215) C(210) 3.03(2) yes 55501
C(215) C(212) 1.56(2) yes 55501
C(215) C(213) 2.44(2) yes 55501
C(215) C(214) 2.45(2) yes 55501
C(215) H(25) 2.79(2) no 55501
C(215) H(27) 2.58(2) no 55501
C(215) H(28) 3.28(2) no 55501
C(215) H(29) 2.59(2) no 55501
C(215) H(33) 2.61(2) no 55501
C(215) H(34) 3.28(2) no 55501
C(215) H(35) 2.62(2) no 55501
C(215) H(53) 3.55(2) no 54504
C(215) H(54) 3.30(2) no 54504
C(216) Cu(1) 3.39(1) yes 55501
C(216) N(21) 2.46(1) yes 55501
C(216) N(41) 3.42(1) yes 55501
C(216) C(204) 2.53(2) yes 55501
C(216) C(218) 2.43(2) yes 55501
C(216) C(219) 2.79(2) yes 55501
C(216) C(220) 2.44(2) yes 55501
C(216) C(401) 3.45(2) yes 55501
C(216) H(22) 2.69(2) no 55501
C(216) H(36) 2.03(2) no 55501
C(216) H(37) 3.29(2) no 55501
C(216) H(39) 3.30(2) no 55501
C(216) H(40) 2.05(2) no 55501
C(217) C(204) 3.06(2) yes 55501
C(217) C(205) 2.53(2) yes 55501
C(217) C(219) 2.40(2) yes 55501
C(217) C(220) 2.78(2) yes 55501
C(217) C(221) 2.41(2) yes 55501
C(217) C(401) 3.57(2) yes 55501
C(217) C(402) 3.44(2) yes 55501
C(217) C(403) 3.57(2) yes 55501
C(217) H(22) 2.83(2) no 55501
C(217) H(37) 2.05(2) no 55501
C(217) H(38) 3.25(2) no 55501
C(217) H(40) 3.27(2) no 55501
C(217) H(48) 3.52(2) no 54504
C(218) C(216) 2.43(2) yes 55501
C(218) C(220) 2.40(2) yes 55501
C(218) C(221) 2.79(2) yes 55501
C(218) C(402) 3.43(2) yes 55501
C(218) H(36) 2.04(2) no 55501
C(218) H(38) 2.03(2) no 55501
C(218) H(39) 3.25(2) no 55501
C(218) H(61) 3.40(2) no 55501
C(219) C(216) 2.79(2) yes 55501
C(219) C(217) 2.40(2) yes 55501
C(219) C(221) 2.41(2) yes 55501
C(219) H(12) 3.32(2) no 54501
C(219) H(36) 3.26(2) no 55501
C(219) H(37) 2.04(2) no 55501
C(219) H(39) 2.01(2) no 55501
C(219) H(40) 3.27(2) no 55501
C(220) C(216) 2.44(2) yes 55501
C(220) C(217) 2.78(2) yes 55501
C(220) C(218) 2.40(2) yes 55501
C(220) C(301) 3.51(2) yes 55501
C(220) H(37) 3.25(2) no 55501
C(220) H(38) 2.01(2) no 55501
C(220) H(40) 2.07(2) no 55501
C(221) Cu(1) 3.38(1) yes 55501
C(221) N(21) 2.98(2) yes 55501
C(221) N(31) 3.18(1) yes 55501
C(221) C(205) 2.51(2) yes 55501
C(221) C(217) 2.41(2) yes 55501
C(221) C(218) 2.79(2) yes 55501
C(221) C(219) 2.41(2) yes 55501
C(221) C(301) 3.42(2) yes 55501
C(221) H(36) 3.27(2) no 55501
C(221) H(38) 3.27(2) no 55501
C(221) H(39) 2.07(2) no 55501
C(221) H(56) 3.19(2) no 55501
C(301) Cu(1) 2.82(1) yes 55501
C(301) N(41) 2.41(2) yes 55501
C(301) C(220) 3.51(2) yes 55501
C(301) C(221) 3.42(2) yes 55501
C(301) C(303) 2.42(2) yes 55501
C(301) C(304) 2.71(2) yes 55501
C(301) C(305) 2.32(2) yes 55501
C(301) C(402) 2.50(2) yes 55501
C(301) H(16) 3.58(2) no 55501
C(301) H(40) 3.59(2) no 55501
C(301) H(41) 2.05(2) no 55501
C(301) H(61) 2.67(2) no 55501
C(302) N(31) 2.43(2) yes 55501
C(302) C(304) 2.37(2) yes 55501
C(302) C(305) 2.75(2) yes 55501
C(302) C(306) 2.47(2) yes 55501
C(302) C(311) 3.03(2) yes 55501
C(302) C(401) 2.52(2) yes 55501
C(302) C(402) 2.95(2) yes 55501
C(302) H(42) 3.24(2) no 55501
C(302) H(46) 2.83(2) no 55501
C(302) H(61) 2.63(2) no 55501
C(303) N(31) 2.85(2) yes 55501
C(303) C(301) 2.42(2) yes 55501
C(303) C(305) 2.45(2) yes 55501
C(303) C(307) 2.49(2) yes 55501
C(303) C(311) 2.48(2) yes 55501
C(303) H(41) 2.03(2) no 55501
C(303) H(42) 2.05(2) no 55501
C(303) H(43) 2.64(2) no 55501
C(303) H(46) 2.64(2) no 55501
C(304) N(31) 2.42(2) yes 55501
C(304) C(301) 2.71(2) yes 55501
C(304) C(302) 2.37(2) yes 55501
C(304) C(306) 2.53(2) yes 55501
C(304) C(307) 3.07(2) yes 55501
C(304) C(316) 2.48(2) yes 55501
C(304) C(321) 3.00(2) yes 55501
C(304) H(39) 3.56(2) no 55501
C(304) H(41) 3.24(2) no 55501
C(304) H(43) 2.80(2) no 55501
C(304) H(60) 2.77(2) no 55501
C(305) Cu(1) 3.04(1) yes 55501
C(305) C(301) 2.32(2) yes 55501
C(305) C(302) 2.75(2) yes 55501
C(305) C(303) 2.45(2) yes 55501
C(305) C(317) 2.49(2) yes 55501
C(305) C(321) 2.52(2) yes 55501
C(305) H(40) 3.27(2) no 55501
C(305) H(42) 2.03(2) no 55501
C(305) H(56) 2.66(2) no 55501
C(305) H(60) 2.66(2) no 55501
C(306) C(302) 2.47(2) yes 55501
C(306) C(304) 2.53(2) yes 55501
C(306) C(308) 2.44(2) yes 55501
C(306) C(309) 2.84(2) yes 55501
C(306) C(310) 2.40(2) yes 55501
C(306) H(41) 2.64(2) no 55501
C(306) H(42) 2.71(2) no 55501
C(306) H(43) 2.04(2) no 55501
C(306) H(44) 3.29(2) no 55501
C(306) H(45) 3.25(2) no 55501
C(306) H(46) 2.02(2) no 55501
C(307) C(303) 2.49(2) yes 55501
C(307) C(304) 3.07(2) yes 55501
C(307) C(309) 2.43(2) yes 55501
C(307) C(310) 2.74(2) yes 55501
C(307) C(311) 2.38(2) yes 55501
C(307) H(42) 2.89(2) no 55501
C(307) H(44) 2.04(2) no 55501
C(307) H(46) 3.24(2) no 55501
C(308) C(306) 2.44(2) yes 55501
C(308) C(310) 2.39(2) yes 55501
C(308) C(311) 2.77(2) yes 55501
C(308) C(312) 2.50(2) yes 55501
C(308) C(313) 2.98(2) yes 55501
C(308) C(314) 2.99(2) yes 55501
C(308) H(43) 2.03(2) no 55501
C(308) H(45) 3.24(2) no 55501
C(308) H(48) 3.23(2) no 55501
C(308) H(49) 2.67(2) no 55501
C(308) H(53) 3.25(2) no 55501
C(308) H(55) 2.69(2) no 55501
C(309) C(306) 2.84(2) yes 55501
C(309) C(307) 2.43(2) yes 55501
C(309) C(311) 2.44(2) yes 55501
C(309) C(313) 2.46(2) yes 55501
C(309) C(314) 2.46(2) yes 55501
C(309) C(315) 2.55(2) yes 55501
C(309) H(8) 3.19(2) no 54501
C(309) H(43) 3.28(2) no 55501
C(309) H(44) 2.04(2) no 55501
C(309) H(45) 2.03(2) no 55501
C(309) H(46) 3.29(2) no 55501
C(309) H(47) 3.28(2) no 55501
C(309) H(48) 2.65(2) no 55501
C(309) H(49) 2.64(2) no 55501
C(309) H(50) 2.76(2) no 55501
C(309) H(51) 2.72(2) no 55501
C(309) H(52) 3.35(2) no 55501
C(309) H(53) 2.65(2) no 55501
C(309) H(54) 3.28(2) no 55501
C(309) H(55) 2.63(2) no 55501
C(310) Cl(2) 3.60(2) yes 64602
C(310) C(306) 2.40(2) yes 55501
C(310) C(307) 2.74(2) yes 55501
C(310) C(308) 2.39(2) yes 55501
C(310) C(312) 2.56(2) yes 55501
C(310) C(314) 3.56(2) yes 55501
C(310) C(315) 2.92(2) yes 55501
C(310) H(8) 3.13(2) no 54501
C(310) H(44) 3.25(2) no 55501
C(310) H(46) 2.03(2) no 55501
C(310) H(48) 3.56(2) no 55501
C(310) H(50) 2.83(2) no 55501
C(310) H(51) 2.82(2) no 55501
C(310) H(53) 3.46(2) no 55501
C(311) C(302) 3.03(2) yes 55501
C(311) C(303) 2.48(2) yes 55501
C(311) C(307) 2.38(2) yes 55501
C(311) C(308) 2.77(2) yes 55501
C(311) C(309) 2.44(2) yes 55501
C(311) H(7) 3.48(2) no 54501
C(311) H(8) 3.49(2) no 54501
C(311) H(41) 2.79(2) no 55501
C(311) H(43) 3.24(2) no 55501
C(311) H(45) 2.02(2) no 55501
C(312) C(308) 2.50(2) yes 55501
C(312) C(310) 2.56(2) yes 55501
C(312) C(313) 1.55(2) yes 55501
C(312) C(315) 1.55(2) yes 55501
C(312) H(44) 2.63(2) no 55501
C(312) H(45) 2.71(2) no 55501
C(312) H(47) 2.06(2) no 55501
C(312) H(48) 2.07(2) no 55501
C(312) H(49) 2.07(2) no 55501
C(312) H(50) 2.07(2) no 55501
C(312) H(51) 2.06(2) no 55501
C(312) H(52) 2.07(2) no 55501
C(312) H(53) 2.05(2) no 55501
C(312) H(54) 2.04(2) no 55501
C(312) H(55) 2.04(2) no 55501
C(313) C(308) 2.98(2) yes 55501
C(313) C(309) 2.46(2) yes 55501
C(313) C(312) 1.55(2) yes 55501
C(313) C(314) 2.49(2) yes 55501
C(313) C(315) 2.52(2) yes 55501
C(313) H(44) 2.78(2) no 55501
C(313) H(50) 3.34(2) no 55501
C(313) H(51) 2.71(2) no 55501
C(313) H(52) 2.67(2) no 55501
C(313) H(53) 3.32(2) no 55501
C(313) H(54) 2.67(2) no 55501
C(313) H(55) 2.64(2) no 55501
C(314) C(308) 2.99(2) yes 55501
C(314) C(309) 2.46(2) yes 55501
C(314) C(310) 3.56(2) yes 55501
C(314) C(313) 2.49(2) yes 55501
C(314) C(315) 2.48(2) yes 55501
C(314) H(8) 3.26(2) no 54501
C(314) H(44) 2.83(2) no 55501
C(314) H(47) 2.67(2) no 55501
C(314) H(48) 3.32(2) no 55501
C(314) H(49) 2.65(2) no 55501
C(314) H(50) 2.65(2) no 55501
C(314) H(51) 3.30(2) no 55501
C(314) H(52) 2.67(2) no 55501
C(315) C(309) 2.55(2) yes 55501
C(315) C(310) 2.92(2) yes 55501
C(315) C(312) 1.55(2) yes 55501
C(315) C(313) 2.52(2) yes 55501
C(315) C(314) 2.48(2) yes 55501
C(315) H(17) 3.56(2) no 64602
C(315) H(18) 3.33(2) no 64602
C(315) H(45) 2.53(2) no 55501
C(315) H(47) 2.66(2) no 55501
C(315) H(48) 2.72(2) no 55501
C(315) H(49) 3.34(2) no 55501
C(315) H(53) 2.68(2) no 55501
C(315) H(54) 2.62(2) no 55501
C(315) H(55) 3.31(2) no 55501
C(316) Cu(1) 3.33(1) yes 55501
C(316) N(31) 2.45(2) yes 55501
C(316) C(117) 3.53(2) yes 55501
C(316) C(304) 2.48(2) yes 55501
C(316) C(318) 2.42(2) yes 55501
C(316) C(319) 2.79(2) yes 55501
C(316) C(320) 2.42(2) yes 55501
C(316) H(40) 3.57(2) no 55501
C(316) H(42) 2.63(2) no 55501
C(316) H(56) 2.02(2) no 55501
C(316) H(57) 3.28(2) no 55501
C(316) H(59) 3.28(2) no 55501
C(316) H(60) 2.06(2) no 55501
C(317) Cu(1) 3.09(1) yes 55501
C(317) N(11) 3.37(2) yes 55501
C(317) N(31) 2.99(1) yes 55501
C(317) C(116) 3.58(2) yes 55501
C(317) C(305) 2.49(2) yes 55501
C(317) C(319) 2.42(2) yes 55501
C(317) C(320) 2.78(2) yes 55501
C(317) C(321) 2.40(2) yes 55501
C(317) H(40) 3.08(2) no 55501
C(317) H(57) 2.07(2) no 55501
C(317) H(58) 3.28(2) no 55501
C(317) H(60) 3.25(2) no 55501
C(318) C(316) 2.42(2) yes 55501
C(318) C(320) 2.40(2) yes 55501
C(318) C(321) 2.76(2) yes 55501
C(318) H(49) 3.44(2) no 75602
C(318) H(56) 2.06(2) no 55501
C(318) H(58) 2.04(2) no 55501
C(318) H(59) 3.26(2) no 55501
C(319) C(316) 2.79(2) yes 55501
C(319) C(317) 2.42(2) yes 55501
C(319) C(321) 2.36(2) yes 55501
C(319) H(44) 3.54(2) no 75602
C(319) H(49) 3.16(2) no 75602
C(319) H(56) 3.27(2) no 55501
C(319) H(57) 2.04(2) no 55501
C(319) H(59) 2.02(2) no 55501
C(319) H(60) 3.22(2) no 55501
C(320) C(120) 3.57(2) yes 55501
C(320) C(316) 2.42(2) yes 55501
C(320) C(317) 2.78(2) yes 55501
C(320) C(318) 2.40(2) yes 55501
C(320) H(57) 3.26(2) no 55501
C(320) H(58) 2.02(2) no 55501
C(320) H(60) 1.99(2) no 55501
C(321) C(119) 3.57(2) yes 55501
C(321) C(120) 3.54(2) yes 55501
C(321) C(304) 3.00(2) yes 55501
C(321) C(305) 2.52(2) yes 55501
C(321) C(317) 2.40(2) yes 55501
C(321) C(318) 2.76(2) yes 55501
C(321) C(319) 2.36(2) yes 55501
C(321) H(42) 2.75(2) no 55501
C(321) H(56) 3.27(2) no 55501
C(321) H(58) 3.21(2) no 55501
C(321) H(59) 1.99(2) no 55501
C(401) Cu(1) 2.86(1) yes 55501
C(401) N(31) 2.42(1) yes 55501
C(401) C(216) 3.45(2) yes 55501
C(401) C(217) 3.57(2) yes 55501
C(401) C(302) 2.52(2) yes 55501
C(401) C(403) 2.42(2) yes 55501
C(401) C(404) 2.74(2) yes 55501
C(401) C(405) 2.32(2) yes 55501
C(401) H(41) 2.68(2) no 55501
C(401) H(61) 2.01(2) no 55501
C(402) N(41) 2.41(2) yes 55501
C(402) C(217) 3.44(2) yes 55501
C(402) C(218) 3.43(2) yes 55501
C(402) C(301) 2.50(2) yes 55501
C(402) C(302) 2.95(2) yes 55501
C(402) C(404) 2.40(2) yes 55501
C(402) C(405) 2.73(2) yes 55501
C(402) C(406) 2.55(2) yes 55501
C(402) C(407) 3.00(2) yes 55501
C(402) H(41) 2.68(2) no 55501
C(402) H(62) 3.26(2) no 55501
C(402) H(63) 2.69(2) no 55501
C(403) N(41) 2.85(2) yes 55501
C(403) C(217) 3.57(2) yes 55501
C(403) C(401) 2.42(2) yes 55501
C(403) C(405) 2.44(2) yes 55501
C(403) C(407) 2.48(2) yes 55501
C(403) C(411) 2.51(2) yes 55501
C(403) H(36) 3.42(2) no 55501
C(403) H(61) 2.05(2) no 55501
C(403) H(62) 2.06(2) no 55501
C(403) H(63) 2.62(2) no 55501
C(403) H(66) 2.65(2) no 55501
C(404) N(41) 2.44(1) yes 55501
C(404) C(401) 2.74(2) yes 55501
C(404) C(402) 2.40(2) yes 55501
C(404) C(406) 2.52(2) yes 55501
C(404) C(411) 2.97(2) yes 55501
C(404) C(416) 2.49(2) yes 55501
C(404) C(421) 2.97(2) yes 55501
C(404) H(36) 3.43(2) no 55501
C(404) H(48) 3.53(2) no 54504
C(404) H(61) 3.26(2) no 55501
C(404) H(66) 2.66(2) no 55501
C(404) H(80) 2.69(2) no 55501
C(405) Cu(1) 3.13(1) yes 55501
C(405) N(21) 3.47(1) yes 55501
C(405) C(205) 3.55(2) yes 55501
C(405) C(401) 2.32(2) yes 55501
C(405) C(402) 2.73(2) yes 55501
C(405) C(403) 2.44(2) yes 55501
C(405) C(417) 2.49(2) yes 55501
C(405) C(421) 2.50(2) yes 55501
C(405) H(62) 2.06(2) no 55501
C(405) H(76) 2.64(2) no 55501
C(405) H(80) 2.64(2) no 55501
C(406) C(402) 2.55(2) yes 55501
C(406) C(404) 2.52(2) yes 55501
C(406) C(408) 2.42(2) yes 55501
C(406) C(409) 2.81(2) yes 55501
C(406) C(410) 2.39(2) yes 55501
C(406) H(61) 2.72(2) no 55501
C(406) H(62) 2.69(2) no 55501
C(406) H(63) 2.02(2) no 55501
C(406) H(64) 3.28(2) no 55501
C(406) H(65) 3.24(2) no 55501
C(406) H(66) 2.01(2) no 55501
C(407) Cl(4) 3.32(3) yes 64602
C(407) C(402) 3.00(2) yes 55501
C(407) C(403) 2.48(2) yes 55501
C(407) C(409) 2.44(2) yes 55501
C(407) C(410) 2.74(2) yes 55501
C(407) C(411) 2.37(2) yes 55501
C(407) H(61) 2.73(2) no 55501
C(407) H(64) 2.07(2) no 55501
C(407) H(66) 3.23(2) no 55501
C(408) Cl(4) 3.44(3) yes 64602
C(408) C(406) 2.42(2) yes 55501
C(408) C(410) 2.34(2) yes 55501
C(408) C(411) 2.74(2) yes 55501
C(408) C(412) 2.54(2) yes 55501
C(408) C(413) 3.56(2) yes 55501
C(408) C(414) 2.88(2) yes 55501
C(408) C(415) 3.54(2) yes 55501
C(408) H(14) 3.46(2) no 54501
C(408) H(63) 2.08(2) no 55501
C(408) H(65) 3.19(2) no 55501
C(408) H(68) 3.47(2) no 55501
C(408) H(70) 2.78(2) no 55501
C(408) H(71) 2.80(2) no 55501
C(408) H(74) 3.44(2) no 55501
C(409) C(406) 2.81(2) yes 55501
C(409) C(407) 2.44(2) yes 55501
C(409) C(411) 2.40(2) yes 55501
C(409) C(413) 2.49(2) yes 55501
C(409) C(414) 2.56(2) yes 55501
C(409) C(415) 2.46(2) yes 55501
C(409) H(63) 3.30(2) no 55501
C(409) H(64) 2.03(2) no 55501
C(409) H(65) 1.98(2) no 55501
C(409) H(66) 3.25(2) no 55501
C(409) H(67) 2.62(2) no 55501
C(409) H(68) 2.67(2) no 55501
C(409) H(69) 3.32(2) no 55501
C(409) H(70) 2.74(2) no 55501
C(409) H(71) 2.76(2) no 55501
C(409) H(72) 3.37(2) no 55501
C(409) H(73) 3.30(2) no 55501
C(409) H(74) 2.64(2) no 55501
C(409) H(75) 2.59(2) no 55501
C(410) C(406) 2.39(2) yes 55501
C(410) C(407) 2.74(2) yes 55501
C(410) C(408) 2.34(2) yes 55501
C(410) C(412) 2.53(2) yes 55501
C(410) C(413) 3.04(2) yes 55501
C(410) C(415) 3.02(2) yes 55501
C(410) H(64) 3.20(2) no 55501
C(410) H(66) 2.04(2) no 55501
C(410) H(67) 2.72(2) no 55501
C(410) H(68) 3.30(2) no 55501
C(410) H(74) 3.28(2) no 55501
C(410) H(75) 2.69(2) no 55501
C(411) C(403) 2.51(2) yes 55501
C(411) C(404) 2.97(2) yes 55501
C(411) C(407) 2.37(2) yes 55501
C(411) C(408) 2.74(2) yes 55501
C(411) C(409) 2.40(2) yes 55501
C(411) H(48) 3.22(2) no 54504
C(411) H(62) 2.69(2) no 55501
C(411) H(63) 3.23(2) no 55501
C(411) H(65) 2.02(2) no 55501
C(412) C(408) 2.54(2) yes 55501
C(412) C(410) 2.53(2) yes 55501
C(412) H(64) 2.67(2) no 55501
C(412) H(65) 2.65(2) no 55501
C(412) H(67) 2.04(2) no 55501
C(412) H(68) 2.04(2) no 55501
C(412) H(69) 2.07(2) no 55501
C(412) H(70) 2.02(2) no 55501
C(412) H(71) 2.02(2) no 55501
C(412) H(72) 2.03(2) no 55501
C(412) H(73) 2.02(2) no 55501
C(412) H(74) 1.97(2) no 55501
C(412) H(75) 2.00(2) no 55501
C(413) C(408) 3.56(2) yes 55501
C(413) C(409) 2.49(2) yes 55501
C(413) C(410) 3.04(2) yes 55501
C(413) C(414) 2.42(2) yes 55501
C(413) C(415) 2.43(3) yes 55501
C(413) H(65) 2.86(2) no 55501
C(413) H(70) 2.59(2) no 55501
C(413) H(71) 3.25(2) no 55501
C(413) H(72) 2.57(2) no 55501
C(413) H(73) 2.60(3) no 55501
C(413) H(74) 3.24(3) no 55501
C(413) H(75) 2.64(2) no 55501
C(414) C(408) 2.88(2) yes 55501
C(414) C(409) 2.56(2) yes 55501
C(414) C(413) 2.42(2) yes 55501
C(414) C(415) 2.41(2) yes 55501
C(414) H(18) 3.48(2) no 54504
C(414) H(64) 2.48(2) no 55501
C(414) H(67) 3.24(2) no 55501
C(414) H(68) 2.58(2) no 55501
C(414) H(69) 2.60(2) no 55501
C(414) H(73) 2.59(2) no 55501
C(414) H(74) 2.56(2) no 55501
C(414) H(75) 3.24(2) no 55501
C(415) C(304) 3.59(2) yes 54504
C(415) C(408) 3.54(2) yes 55501
C(415) C(409) 2.46(2) yes 55501
C(415) C(410) 3.02(2) yes 55501
C(415) C(413) 2.43(3) yes 55501
C(415) C(414) 2.41(2) yes 55501
C(415) H(42) 3.28(2) no 54504
C(415) H(60) 3.14(2) no 54504
C(415) H(65) 2.85(2) no 55501
C(415) H(67) 2.62(3) no 55501
C(415) H(68) 3.24(2) no 55501
C(415) H(69) 2.62(3) no 55501
C(415) H(70) 3.23(2) no 55501
C(415) H(71) 2.60(2) no 55501
C(415) H(72) 2.58(2) no 55501
C(416) Cu(1) 3.45(1) yes 55501
C(416) N(21) 3.43(1) yes 55501
C(416) N(41) 2.44(1) yes 55501
C(416) C(201) 3.49(2) yes 55501
C(416) C(404) 2.49(2) yes 55501
C(416) C(418) 2.44(2) yes 55501
C(416) C(419) 2.80(2) yes 55501
C(416) C(420) 2.41(2) yes 55501
C(416) H(62) 2.65(2) no 55501
C(416) H(76) 2.01(2) no 55501
C(416) H(77) 3.29(2) no 55501
C(416) H(79) 3.27(2) no 55501
C(416) H(80) 2.04(2) no 55501
C(417) Cu(1) 3.32(1) yes 55501
C(417) N(11) 3.25(2) yes 55501
C(417) N(41) 2.91(2) yes 55501
C(417) C(101) 3.40(2) yes 55501
C(417) C(201) 3.46(2) yes 55501
C(417) C(405) 2.49(2) yes 55501
C(417) C(419) 2.43(2) yes 55501
C(417) C(420) 2.77(2) yes 55501
C(417) C(421) 2.39(2) yes 55501
C(417) H(16) 3.56(2) no 55501
C(417) H(77) 2.08(2) no 55501
C(417) H(78) 3.29(2) no 55501
C(417) H(80) 3.24(2) no 55501
C(418) C(101) 3.47(2) yes 55501
C(418) C(416) 2.44(2) yes 55501
C(418) C(420) 2.41(2) yes 55501
C(418) C(421) 2.78(2) yes 55501
C(418) H(76) 2.08(2) no 55501
C(418) H(78) 2.05(2) no 55501
C(418) H(79) 3.26(2) no 55501
C(419) Cl(3) 3.59(2) yes 55504
C(419) C(416) 2.80(2) yes 55501
C(419) C(417) 2.43(2) yes 55501
C(419) C(421) 2.38(2) yes 55501
C(419) H(21) 3.53(2) no 55501
C(419) H(76) 3.29(2) no 55501
C(419) H(77) 2.06(2) no 55501
C(419) H(79) 2.01(2) no 55501
C(419) H(80) 3.24(2) no 55501
C(420) C(202) 3.55(2) yes 55501
C(420) C(416) 2.41(2) yes 55501
C(420) C(417) 2.77(2) yes 55501
C(420) C(418) 2.41(2) yes 55501
C(420) H(21) 3.55(2) no 55501
C(420) H(23) 3.26(2) no 55501
C(420) H(52) 3.48(2) no 54504
C(420) H(77) 3.27(2) no 55501
C(420) H(78) 2.02(2) no 55501
C(420) H(80) 2.02(2) no 55501
C(421) C(202) 3.59(2) yes 55501
C(421) C(203) 3.60(2) yes 55501
C(421) C(404) 2.97(2) yes 55501
C(421) C(405) 2.50(2) yes 55501
C(421) C(417) 2.39(2) yes 55501
C(421) C(418) 2.78(2) yes 55501
C(421) C(419) 2.38(2) yes 55501
C(421) H(47) 3.58(2) no 54504
C(421) H(52) 3.37(2) no 54504
C(421) H(62) 2.70(2) no 55501
C(421) H(76) 3.24(2) no 55501
C(421) H(78) 3.24(2) no 55501
C(421) H(79) 2.01(2) no 55501
B(1) H(1) 3.14(2) no 55501
B(1) H(6) 3.05(2) no 55501
B(1) H(21) 3.08(2) no 55501
B(1) H(23) 3.18(2) no 55501
B(1) H(59) 3.13(2) no 55504
H(1) F(2) 2.56(1) no 55501
H(1) F(4) 2.83(2) no 55501
H(1) N(11) 3.26(1) no 55501
H(1) C(101) 2.04(2) no 55501
H(1) C(103) 2.06(2) no 55501
H(1) C(104) 3.25(2) no 55501
H(1) C(106) 2.68(2) no 55501
H(1) C(111) 2.70(2) no 55501
H(1) C(201) 2.70(2) no 55501
H(1) C(202) 2.74(2) no 55501
H(1) B(1) 3.14(2) no 55501
H(2) N(11) 3.26(1) no 55501
H(2) C(102) 3.26(2) no 55501
H(2) C(103) 2.03(2) no 55501
H(2) C(105) 2.05(2) no 55501
H(2) C(106) 2.66(2) no 55501
H(2) C(107) 2.63(2) no 55501
H(2) C(116) 2.65(2) no 55501
H(2) C(121) 2.68(2) no 55501
H(3) Cl(4) 3.58(3) no 55504
H(3) C(103) 2.63(2) no 55501
H(3) C(104) 2.61(2) no 55501
H(3) C(106) 2.01(2) no 55501
H(3) C(108) 2.08(2) no 55501
H(3) C(109) 3.29(2) no 55501
H(3) C(111) 3.22(2) no 55501
H(4) Cl(1) 3.51(2) no 65602
H(4) C(106) 3.32(2) no 55501
H(4) C(107) 2.09(2) no 55501
H(4) C(109) 2.00(2) no 55501
H(4) C(110) 3.19(2) no 55501
H(4) C(112) 2.70(2) no 55501
H(4) C(113) 2.50(2) no 55501
H(5) F(1) 3.07(2) no 55501
H(5) C(106) 3.31(2) no 55501
H(5) C(108) 3.18(2) no 55501
H(5) C(109) 2.00(2) no 55501
H(5) C(111) 2.06(2) no 55501
H(5) C(112) 2.62(2) no 55501
H(5) C(114) 2.71(2) no 55501
H(5) C(115) 2.95(2) no 55501
H(6) F(1) 2.90(2) no 55501
H(6) F(2) 2.60(2) no 55501
H(6) F(4) 3.37(2) no 55501
H(6) C(102) 2.70(2) no 55501
H(6) C(103) 2.70(2) no 55501
H(6) C(106) 2.04(2) no 55501
H(6) C(107) 3.22(2) no 55501
H(6) C(109) 3.29(2) no 55501
H(6) C(110) 2.06(2) no 55501
H(6) B(1) 3.05(2) no 55501
H(7) C(109) 3.38(2) no 55501
H(7) C(112) 2.08(2) no 55501
H(7) C(114) 2.61(2) no 55501
H(7) C(115) 2.66(2) no 55501
H(7) C(311) 3.48(2) no 56501
H(8) C(108) 2.85(2) no 55501
H(8) C(109) 2.73(2) no 55501
H(8) C(112) 2.07(2) no 55501
H(8) C(114) 2.62(2) no 55501
H(8) C(115) 3.28(2) no 55501
H(8) C(309) 3.19(2) no 56501
H(8) C(310) 3.13(2) no 56501
H(8) C(311) 3.49(2) no 56501
H(8) C(314) 3.26(2) no 56501
H(9) Cl(1) 3.43(2) no 65602
H(9) Cl(2) 3.52(2) no 65602
H(9) Cl(3) 2.98(2) no 65602
H(9) Cl(4) 3.38(3) no 65602
H(9) C(108) 2.76(2) no 55501
H(9) C(109) 2.75(2) no 55501
H(9) C(112) 2.06(2) no 55501
H(9) C(114) 3.25(2) no 55501
H(9) C(115) 2.64(2) no 55501
H(10) C(109) 2.62(2) no 55501
H(10) C(110) 2.63(2) no 55501
H(10) C(112) 2.00(2) no 55501
H(10) C(113) 3.27(2) no 55501
H(10) C(115) 2.61(2) no 55501
H(11) C(108) 3.55(2) no 55501
H(11) C(109) 2.62(2) no 55501
H(11) C(110) 3.14(2) no 55501
H(11) C(112) 2.01(2) no 55501
H(11) C(113) 2.60(2) no 55501
H(11) C(115) 3.25(2) no 55501
H(12) C(109) 3.30(2) no 55501
H(12) C(112) 2.03(2) no 55501
H(12) C(113) 2.59(2) no 55501
H(12) C(115) 2.62(2) no 55501
H(12) C(219) 3.32(2) no 56501
H(13) C(109) 3.31(2) no 55501
H(13) C(112) 2.03(2) no 55501
H(13) C(113) 2.64(2) no 55501
H(13) C(114) 2.63(2) no 55501
H(14) Cl(1) 3.37(2) no 55504
H(14) C(1) 3.38(4) no 55504
H(14) C(108) 3.32(2) no 55501
H(14) C(109) 2.62(2) no 55501
H(14) C(110) 3.35(2) no 55501
H(14) C(112) 1.99(2) no 55501
H(14) C(113) 2.63(2) no 55501
H(14) C(114) 3.24(2) no 55501
H(14) C(408) 3.46(2) no 56501
H(15) C(109) 2.62(2) no 55501
H(15) C(110) 2.78(2) no 55501
H(15) C(112) 2.00(2) no 55501
H(15) C(113) 3.29(2) no 55501
H(15) C(114) 2.62(2) no 55501
H(16) Cu(1) 2.47(1) no 55501
H(16) N(11) 2.74(1) no 55501
H(16) N(31) 2.93(1) no 55501
H(16) N(41) 3.17(1) no 55501
H(16) C(105) 2.70(2) no 55501
H(16) C(116) 2.04(2) no 55501
H(16) C(118) 2.04(2) no 55501
H(16) C(119) 3.27(2) no 55501
H(16) C(121) 3.29(2) no 55501
H(16) C(301) 3.58(2) no 55501
H(16) C(417) 3.56(2) no 55501
H(17) C(116) 3.28(2) no 55501
H(17) C(117) 2.03(2) no 55501
H(17) C(119) 2.03(2) no 55501
H(17) C(120) 3.28(2) no 55501
H(17) C(315) 3.56(2) no 65602
H(18) Cl(2) 3.17(2) no 55501
H(18) Cl(5) 3.25(4) no 55501
H(18) C(117) 3.26(2) no 55501
H(18) C(118) 2.04(2) no 55501
H(18) C(120) 2.05(2) no 55501
H(18) C(121) 3.28(2) no 55501
H(18) C(315) 3.33(2) no 65602
H(19) Cl(2) 3.10(2) no 55501
H(19) Cl(5) 3.10(4) no 55501
H(19) C(116) 3.29(2) no 55501
H(19) C(118) 3.27(2) no 55501
H(19) C(119) 2.05(2) no 55501
H(19) C(121) 2.04(2) no 55501
H(20) C(104) 2.66(2) no 55501
H(20) C(105) 2.65(2) no 55501
H(20) C(116) 2.06(2) no 55501
H(20) C(117) 3.29(2) no 55501
H(20) C(119) 3.28(2) no 55501
H(20) C(120) 2.04(2) no 55501
H(21) F(2) 2.71(2) no 55501
H(21) F(4) 2.55(2) no 55501
H(21) N(21) 3.24(2) no 55501
H(21) C(101) 2.71(2) no 55501
H(21) C(102) 2.74(2) no 55501
H(21) C(201) 2.03(2) no 55501
H(21) C(203) 2.03(2) no 55501
H(21) C(204) 3.22(2) no 55501
H(21) C(206) 2.68(2) no 55501
H(21) C(207) 2.77(2) no 55501
H(21) C(419) 3.53(2) no 55501
H(21) C(420) 3.55(2) no 55501
H(21) B(1) 3.08(2) no 55501
H(22) N(21) 3.26(1) no 55501
H(22) C(202) 3.22(2) no 55501
H(22) C(203) 2.02(2) no 55501
H(22) C(205) 2.06(2) no 55501
H(22) C(206) 2.60(2) no 55501
H(22) C(211) 2.59(2) no 55501
H(22) C(216) 2.69(2) no 55501
H(22) C(217) 2.83(2) no 55501
H(22) C(313) 3.06(2) no 54504
H(23) F(2) 3.57(2) no 55501
H(23) F(3) 2.96(2) no 55501
H(23) F(4) 2.59(2) no 55501
H(23) C(202) 2.77(2) no 55501
H(23) C(203) 2.71(2) no 55501
H(23) C(206) 2.06(2) no 55501
H(23) C(208) 2.03(2) no 55501
H(23) C(209) 3.32(2) no 55501
H(23) C(211) 3.27(2) no 55501
H(23) C(420) 3.26(2) no 55501
H(23) B(1) 3.18(2) no 55501
H(24) F(3) 3.22(2) no 55501
H(24) C(206) 3.30(2) no 55501
H(24) C(207) 2.03(2) no 55501
H(24) C(209) 2.05(2) no 55501
H(24) C(210) 3.25(2) no 55501
H(24) C(212) 2.74(2) no 55501
H(24) C(213) 2.54(2) no 55501
H(24) C(319) 3.35(2) no 55504
H(25) C(206) 3.32(2) no 55501
H(25) C(208) 3.27(2) no 55501
H(25) C(209) 2.04(2) no 55501
H(25) C(211) 2.06(2) no 55501
H(25) C(212) 2.69(2) no 55501
H(25) C(214) 3.00(2) no 55501
H(25) C(215) 2.79(2) no 55501
H(26) C(203) 2.64(2) no 55501
H(26) C(204) 2.60(2) no 55501
H(26) C(206) 2.04(2) no 55501
H(26) C(207) 3.27(2) no 55501
H(26) C(209) 3.30(2) no 55501
H(26) C(210) 2.05(2) no 55501
H(27) C(103) 3.30(2) no 55504
H(27) C(106) 3.40(2) no 55504
H(27) C(111) 3.58(2) no 55504
H(27) C(209) 3.35(2) no 55501
H(27) C(212) 2.05(2) no 55501
H(27) C(214) 2.67(2) no 55501
H(27) C(215) 2.58(2) no 55501
H(28) C(208) 2.75(2) no 55501
H(28) C(209) 2.72(2) no 55501
H(28) C(212) 2.04(2) no 55501
H(28) C(214) 2.69(2) no 55501
H(28) C(215) 3.28(2) no 55501
H(28) C(318) 2.88(2) no 55504
H(28) C(319) 2.95(2) no 55504
H(29) C(103) 3.24(2) no 55504
H(29) C(104) 3.13(2) no 55504
H(29) C(106) 3.19(2) no 55504
H(29) C(107) 3.41(2) no 55504
H(29) C(208) 2.88(2) no 55501
H(29) C(209) 2.71(2) no 55501
H(29) C(212) 2.03(2) no 55501
H(29) C(214) 3.28(2) no 55501
H(29) C(215) 2.59(2) no 55501
H(30) C(209) 2.73(2) no 55501
H(30) C(210) 3.23(2) no 55501
H(30) C(212) 2.07(2) no 55501
H(30) C(213) 2.60(2) no 55501
H(30) C(214) 3.26(2) no 55501
H(30) C(314) 2.99(2) no 54504
H(31) C(209) 2.72(2) no 55501
H(31) C(210) 2.73(2) no 55501
H(31) C(212) 2.07(2) no 55501
H(31) C(213) 3.27(2) no 55501
H(31) C(214) 2.62(2) no 55501
H(31) C(314) 3.57(2) no 54504
H(32) C(111) 3.56(2) no 55504
H(32) C(209) 3.38(2) no 55501
H(32) C(212) 2.10(2) no 55501
H(32) C(213) 2.61(2) no 55501
H(32) C(214) 2.65(2) no 55501
H(33) C(209) 2.57(2) no 55501
H(33) C(210) 2.77(2) no 55501
H(33) C(212) 1.98(2) no 55501
H(33) C(213) 3.28(2) no 55501
H(33) C(215) 2.61(2) no 55501
H(34) C(208) 3.34(2) no 55501
H(34) C(209) 2.58(2) no 55501
H(34) C(210) 3.36(2) no 55501
H(34) C(212) 1.98(2) no 55501
H(34) C(213) 2.68(2) no 55501
H(34) C(215) 3.28(2) no 55501
H(35) C(209) 3.27(2) no 55501
H(35) C(212) 2.01(2) no 55501
H(35) C(213) 2.66(2) no 55501
H(35) C(215) 2.62(2) no 55501
H(36) C(204) 2.81(2) no 55501
H(36) C(205) 2.68(2) no 55501
H(36) C(216) 2.03(2) no 55501
H(36) C(218) 2.04(2) no 55501
H(36) C(219) 3.26(2) no 55501
H(36) C(221) 3.27(2) no 55501
H(36) C(313) 3.00(2) no 54504
H(36) C(403) 3.42(2) no 55501
H(36) C(404) 3.43(2) no 55501
H(37) C(216) 3.29(2) no 55501
H(37) C(217) 2.05(2) no 55501
H(37) C(219) 2.04(2) no 55501
H(37) C(220) 3.25(2) no 55501
H(38) C(114) 3.34(2) no 54501
H(38) C(217) 3.25(2) no 55501
H(38) C(218) 2.03(2) no 55501
H(38) C(220) 2.01(2) no 55501
H(38) C(221) 3.27(2) no 55501
H(39) C(216) 3.30(2) no 55501
H(39) C(218) 3.25(2) no 55501
H(39) C(219) 2.01(2) no 55501
H(39) C(221) 2.07(2) no 55501
H(39) C(304) 3.56(2) no 55501
H(40) Cu(1) 3.07(1) no 55501
H(40) N(21) 2.74(2) no 55501
H(40) N(31) 2.98(1) no 55501
H(40) C(205) 2.66(2) no 55501
H(40) C(216) 2.05(2) no 55501
H(40) C(217) 3.27(2) no 55501
H(40) C(219) 3.27(2) no 55501
H(40) C(220) 2.07(2) no 55501
H(40) C(301) 3.59(2) no 55501
H(40) C(305) 3.27(2) no 55501
H(40) C(316) 3.57(2) no 55501
H(40) C(317) 3.08(2) no 55501
H(41) N(31) 3.27(2) no 55501
H(41) C(301) 2.05(2) no 55501
H(41) C(303) 2.03(2) no 55501
H(41) C(304) 3.24(2) no 55501
H(41) C(306) 2.64(2) no 55501
H(41) C(311) 2.79(2) no 55501
H(41) C(401) 2.68(2) no 55501
H(41) C(402) 2.68(2) no 55501
H(42) N(31) 3.26(2) no 55501
H(42) C(302) 3.24(2) no 55501
H(42) C(303) 2.05(2) no 55501
H(42) C(305) 2.03(2) no 55501
H(42) C(306) 2.71(2) no 55501
H(42) C(307) 2.89(2) no 55501
H(42) C(316) 2.63(2) no 55501
H(42) C(321) 2.75(2) no 55501
H(43) C(303) 2.64(2) no 55501
H(43) C(304) 2.80(2) no 55501
H(43) C(306) 2.04(2) no 55501
H(43) C(308) 2.03(2) no 55501
H(43) C(309) 3.28(2) no 55501
H(43) C(311) 3.24(2) no 55501
H(44) C(306) 3.29(2) no 55501
H(44) C(307) 2.04(2) no 55501
H(44) C(309) 2.04(2) no 55501
H(44) C(310) 3.25(2) no 55501
H(44) C(312) 2.63(2) no 55501
H(44) C(313) 2.78(2) no 55501
H(44) C(314) 2.83(2) no 55501
H(44) C(319) 3.54(2) no 74602
H(45) Cl(2) 2.98(2) no 64602
H(45) Cl(3) 3.43(2) no 64602
H(45) C(119) 3.34(2) no 64602
H(45) C(306) 3.25(2) no 55501
H(45) C(308) 3.24(2) no 55501
H(45) C(309) 2.03(2) no 55501
H(45) C(311) 2.02(2) no 55501
H(45) C(312) 2.71(2) no 55501
H(45) C(315) 2.53(2) no 55501
H(46) Cl(2) 3.11(2) no 64602
H(46) Cl(3) 3.05(2) no 64602
H(46) C(302) 2.83(2) no 55501
H(46) C(303) 2.64(2) no 55501
H(46) C(306) 2.02(2) no 55501
H(46) C(307) 3.24(2) no 55501
H(46) C(309) 3.29(2) no 55501
H(46) C(310) 2.03(2) no 55501
H(47) C(309) 3.28(2) no 55501
H(47) C(312) 2.06(2) no 55501
H(47) C(314) 2.67(2) no 55501
H(47) C(315) 2.66(2) no 55501
H(48) C(308) 3.23(2) no 55501
H(48) C(309) 2.65(2) no 55501
H(48) C(310) 3.56(2) no 55501
H(48) C(312) 2.07(2) no 55501
H(48) C(314) 3.32(2) no 55501
H(48) C(315) 2.72(2) no 55501
H(49) C(308) 2.67(2) no 55501
H(49) C(309) 2.64(2) no 55501
H(49) C(312) 2.07(2) no 55501
H(49) C(314) 2.65(2) no 55501
H(49) C(315) 3.34(2) no 55501
H(49) C(318) 3.44(2) no 74602
H(49) C(319) 3.16(2) no 74602
H(50) C(309) 2.76(2) no 55501
H(50) C(310) 2.83(2) no 55501
H(50) C(312) 2.07(2) no 55501
H(50) C(313) 3.34(2) no 55501
H(50) C(314) 2.65(2) no 55501
H(51) C(118) 3.14(2) no 64602
H(51) C(119) 3.06(2) no 64602
H(51) C(309) 2.72(2) no 55501
H(51) C(310) 2.82(2) no 55501
H(51) C(312) 2.06(2) no 55501
H(51) C(313) 2.71(2) no 55501
H(51) C(314) 3.30(2) no 55501
H(52) C(309) 3.35(2) no 55501
H(52) C(312) 2.07(2) no 55501
H(52) C(313) 2.67(2) no 55501
H(52) C(314) 2.67(2) no 55501
H(53) C(108) 3.38(2) no 54501
H(53) C(113) 3.36(2) no 54501
H(53) C(308) 3.25(2) no 55501
H(53) C(309) 2.65(2) no 55501
H(53) C(310) 3.46(2) no 55501
H(53) C(312) 2.05(2) no 55501
H(53) C(313) 3.32(2) no 55501
H(53) C(315) 2.68(2) no 55501
H(54) C(309) 3.28(2) no 55501
H(54) C(312) 2.04(2) no 55501
H(54) C(313) 2.67(2) no 55501
H(54) C(315) 2.62(2) no 55501
H(55) C(308) 2.69(2) no 55501
H(55) C(309) 2.63(2) no 55501
H(55) C(312) 2.04(2) no 55501
H(55) C(313) 2.64(2) no 55501
H(55) C(315) 3.31(2) no 55501
H(56) Cu(1) 2.50(1) no 55501
H(56) N(11) 2.97(2) no 55501
H(56) N(21) 2.98(2) no 55501
H(56) N(31) 2.75(1) no 55501
H(56) C(101) 3.55(2) no 55501
H(56) C(105) 3.59(2) no 55501
H(56) C(221) 3.19(2) no 55501
H(56) C(305) 2.66(2) no 55501
H(56) C(316) 2.02(2) no 55501
H(56) C(318) 2.06(2) no 55501
H(56) C(319) 3.27(2) no 55501
H(56) C(321) 3.27(2) no 55501
H(57) C(316) 3.28(2) no 55501
H(57) C(317) 2.07(2) no 55501
H(57) C(319) 2.04(2) no 55501
H(57) C(320) 3.26(2) no 55501
H(58) C(317) 3.28(2) no 55501
H(58) C(318) 2.04(2) no 55501
H(58) C(320) 2.02(2) no 55501
H(58) C(321) 3.21(2) no 55501
H(59) Cl(5) 3.21(4) no 55501
H(59) C(316) 3.28(2) no 55501
H(59) C(318) 3.26(2) no 55501
H(59) C(319) 2.02(2) no 55501
H(59) C(321) 1.99(2) no 55501
H(60) C(119) 3.34(2) no 55501
H(60) C(304) 2.77(2) no 55501
H(60) C(305) 2.66(2) no 55501
H(60) C(316) 2.06(2) no 55501
H(60) C(317) 3.25(2) no 55501
H(60) C(319) 3.22(2) no 55501
H(60) C(320) 1.99(2) no 55501
H(61) N(41) 3.25(2) no 55501
H(61) C(218) 3.40(2) no 55501
H(61) C(301) 2.67(2) no 55501
H(61) C(302) 2.63(2) no 55501
H(61) C(401) 2.01(2) no 55501
H(61) C(403) 2.05(2) no 55501
H(61) C(404) 3.26(2) no 55501
H(61) C(406) 2.72(2) no 55501
H(61) C(407) 2.73(2) no 55501
H(62) N(41) 3.28(1) no 55501
H(62) C(402) 3.26(2) no 55501
H(62) C(403) 2.06(2) no 55501
H(62) C(405) 2.06(2) no 55501
H(62) C(406) 2.69(2) no 55501
H(62) C(411) 2.69(2) no 55501
H(62) C(416) 2.65(2) no 55501
H(62) C(421) 2.70(2) no 55501
H(63) Cl(4) 2.68(3) no 64602
H(63) C(402) 2.69(2) no 55501
H(63) C(403) 2.62(2) no 55501
H(63) C(406) 2.02(2) no 55501
H(63) C(408) 2.08(2) no 55501
H(63) C(409) 3.30(2) no 55501
H(63) C(411) 3.23(2) no 55501
H(64) Cl(1) 3.55(2) no 64602
H(64) Cl(4) 2.90(3) no 64602
H(64) C(406) 3.28(2) no 55501
H(64) C(407) 2.07(2) no 55501
H(64) C(409) 2.03(2) no 55501
H(64) C(410) 3.20(2) no 55501
H(64) C(412) 2.67(2) no 55501
H(64) C(414) 2.48(2) no 55501
H(65) C(310) 3.08(2) no 54504
H(65) C(311) 3.06(2) no 54504
H(65) C(406) 3.24(2) no 55501
H(65) C(408) 3.19(2) no 55501
H(65) C(409) 1.98(2) no 55501
H(65) C(411) 2.02(2) no 55501
H(65) C(412) 2.65(2) no 55501
H(65) C(413) 2.86(2) no 55501
H(65) C(415) 2.85(2) no 55501
H(66) C(313) 3.35(2) no 54504
H(66) C(403) 2.65(2) no 55501
H(66) C(404) 2.66(2) no 55501
H(66) C(406) 2.01(2) no 55501
H(66) C(407) 3.23(2) no 55501
H(66) C(409) 3.25(2) no 55501
H(66) C(410) 2.04(2) no 55501
H(67) C(409) 2.62(2) no 55501
H(67) C(410) 2.72(2) no 55501
H(67) C(412) 2.04(2) no 55501
H(67) C(414) 3.24(2) no 55501
H(67) C(415) 2.62(3) no 55501
H(68) C(408) 3.47(2) no 55501
H(68) C(409) 2.67(2) no 55501
H(68) C(410) 3.30(2) no 55501
H(68) C(412) 2.04(2) no 55501
H(68) C(414) 2.58(2) no 55501
H(68) C(415) 3.24(2) no 55501
H(69) C(409) 3.32(2) no 55501
H(69) C(412) 2.07(2) no 55501
H(69) C(414) 2.60(2) no 55501
H(69) C(415) 2.62(3) no 55501
H(70) C(408) 2.78(2) no 55501
H(70) C(409) 2.74(2) no 55501
H(70) C(412) 2.02(2) no 55501
H(70) C(413) 2.59(2) no 55501
H(70) C(415) 3.23(2) no 55501
H(71) Cl(1) 3.19(2) no 54504
H(71) Cl(2) 3.60(2) no 54504
H(71) Cl(5) 2.99(4) no 54504
H(71) C(1) 3.17(4) no 54504
H(71) C(2) 3.26(6) no 54504
H(71) C(408) 2.80(2) no 55501
H(71) C(409) 2.76(2) no 55501
H(71) C(412) 2.02(2) no 55501
H(71) C(413) 3.25(2) no 55501
H(71) C(415) 2.60(2) no 55501
H(72) Cl(2) 3.36(2) no 54504
H(72) Cl(5) 3.33(4) no 54504
H(72) C(119) 3.49(2) no 54504
H(72) C(409) 3.37(2) no 55501
H(72) C(412) 2.03(2) no 55501
H(72) C(413) 2.57(2) no 55501
H(72) C(415) 2.58(2) no 55501
H(73) C(118) 3.48(2) no 54504
H(73) C(119) 3.35(2) no 54504
H(73) C(304) 3.31(2) no 54504
H(73) C(321) 3.53(2) no 54504
H(73) C(409) 3.30(2) no 55501
H(73) C(412) 2.02(2) no 55501
H(73) C(413) 2.60(3) no 55501
H(73) C(414) 2.59(2) no 55501
H(74) C(408) 3.44(2) no 55501
H(74) C(409) 2.64(2) no 55501
H(74) C(410) 3.28(2) no 55501
H(74) C(412) 1.97(2) no 55501
H(74) C(413) 3.24(3) no 55501
H(74) C(414) 2.56(2) no 55501
H(75) C(303) 3.18(2) no 54504
H(75) C(304) 3.14(2) no 54504
H(75) C(306) 3.11(2) no 54504
H(75) C(311) 3.34(2) no 54504
H(75) C(409) 2.59(2) no 55501
H(75) C(410) 2.69(2) no 55501
H(75) C(412) 2.00(2) no 55501
H(75) C(413) 2.64(2) no 55501
H(75) C(414) 3.24(2) no 55501
H(76) Cu(1) 2.93(1) no 55501
H(76) N(11) 2.94(2) no 55501
H(76) N(41) 2.65(2) no 55501
H(76) C(101) 3.46(2) no 55501
H(76) C(105) 3.50(2) no 55501
H(76) C(117) 3.49(2) no 55501
H(76) C(405) 2.64(2) no 55501
H(76) C(416) 2.01(2) no 55501
H(76) C(418) 2.08(2) no 55501
H(76) C(419) 3.29(2) no 55501
H(76) C(421) 3.24(2) no 55501
H(77) Cl(3) 3.36(2) no 55504
H(77) Cl(4) 3.11(3) no 55504
H(77) C(3) 3.41(4) no 55504
H(77) C(101) 3.54(2) no 55501
H(77) C(416) 3.29(2) no 55501
H(77) C(417) 2.08(2) no 55501
H(77) C(419) 2.06(2) no 55501
H(77) C(420) 3.27(2) no 55501
H(78) Cl(2) 3.02(2) no 55504
H(78) Cl(3) 2.82(2) no 55504
H(78) F(4) 3.46(2) no 55501
H(78) C(3) 3.24(4) no 55504
H(78) C(417) 3.29(2) no 55501
H(78) C(418) 2.05(2) no 55501
H(78) C(420) 2.02(2) no 55501
H(78) C(421) 3.24(2) no 55501
H(79) C(207) 3.34(2) no 55501
H(79) C(416) 3.27(2) no 55501
H(79) C(418) 3.26(2) no 55501
H(79) C(419) 2.01(2) no 55501
H(79) C(421) 2.01(2) no 55501
H(80) C(203) 3.58(2) no 55501
H(80) C(204) 3.55(2) no 55501
H(80) C(313) 3.26(2) no 54504
H(80) C(315) 3.19(2) no 54504
H(80) C(404) 2.69(2) no 55501
H(80) C(405) 2.64(2) no 55501
H(80) C(416) 2.04(2) no 55501
H(80) C(417) 3.24(2) no 55501
H(80) C(419) 3.24(2) no 55501
H(80) C(420) 2.02(2) no 55501

loop_
_geom_torsion_atom_site_label_1
_geom_torsion_atom_site_label_2
_geom_torsion_atom_site_label_3
_geom_torsion_atom_site_label_4
_geom_torsion
_geom_torsion_publ_flag
N(21) Cu(1) N(11) C(101) -9.5(8) yes
N(21) Cu(1) N(11) C(105) 166(1) yes
N(31) Cu(1) N(11) C(101) -147.6(7) yes
N(31) Cu(1) N(11) C(105) 28(1) yes
N(41) Cu(1) N(11) C(101) 81.7(9) yes
N(41) Cu(1) N(11) C(105) -102(1) yes
N(11) Cu(1) N(21) C(201) 19.4(7) yes
N(11) Cu(1) N(21) C(205) 172.9(9) yes
N(31) Cu(1) N(21) C(201) 164.8(7) yes
N(31) Cu(1) N(21) C(205) -41(1) yes
N(41) Cu(1) N(21) C(201) -110.2(8) yes
N(41) Cu(1) N(21) C(205) 43.3(9) yes
N(11) Cu(1) N(31) C(301) -151.6(6) yes
N(11) Cu(1) N(31) C(305) 33(1) yes
N(21) Cu(1) N(31) C(301) 84.8(8) yes
N(21) Cu(1) N(31) C(305) -90.5(9) yes
N(41) Cu(1) N(31) C(301) -7.4(7) yes
N(41) Cu(1) N(31) C(305) 177.2(9) yes
N(11) Cu(1) N(41) C(401) 164.7(6) yes
N(11) Cu(1) N(41) C(405) -44(1) yes
N(21) Cu(1) N(41) C(401) -111.4(7) yes
N(21) Cu(1) N(41) C(405) 39.6(9) yes
N(31) Cu(1) N(41) C(401) 15.8(7) yes
N(31) Cu(1) N(41) C(405) 166.8(9) yes
C(1) Cl(1) Cl(4) Cl(3) -69(1) yes
C(1) Cl(1) Cl(4) C(3) -15(1) yes
Cl(4) Cl(1) C(1) C(2) 86(9) yes
Cl(4) Cl(1) C(1) C(3) 22(3) yes
Cl(5) Cl(2) Cl(3) Cl(4) 19(2) yes
Cl(5) Cl(2) Cl(3) C(3) -3(2) yes
C(3) Cl(2) Cl(3) Cl(4) 23(1) yes
Cl(3) Cl(2) Cl(5) C(2) -11(3) yes
C(3) Cl(2) Cl(5) C(2) -15(2) yes
Cl(3) Cl(2) C(3) Cl(4) -22(1) yes
Cl(3) Cl(2) C(3) C(1) -109(3) yes
Cl(3) Cl(2) C(3) C(2) -152(4) yes
Cl(5) Cl(2) C(3) Cl(3) 176(1) yes
Cl(5) Cl(2) C(3) Cl(4) 153(2) yes
Cl(5) Cl(2) C(3) C(1) 67(2) yes
Cl(5) Cl(2) C(3) C(2) 23(3) yes
Cl(2) Cl(3) Cl(4) Cl(1) 50(2) yes
Cl(2) Cl(3) Cl(4) C(1) 7(2) yes
Cl(2) Cl(3) Cl(4) C(3) -32(3) yes
C(3) Cl(3) Cl(4) Cl(1) 83(1) yes
C(3) Cl(3) Cl(4) C(1) 39(1) yes
Cl(2) Cl(3) C(3) Cl(4) 157(2) yes
Cl(2) Cl(3) C(3) C(1) 81(3) yes
Cl(2) Cl(3) C(3) C(2) 28(4) yes
Cl(4) Cl(3) C(3) Cl(2) -157(1) yes
Cl(4) Cl(3) C(3) C(1) -76(3) yes
Cl(4) Cl(3) C(3) C(2) -128(5) yes
Cl(1) Cl(4) C(1) C(2) -150(4) yes
Cl(1) Cl(4) C(1) C(3) -156(3) yes
Cl(3) Cl(4) C(1) Cl(1) 108(1) yes
Cl(3) Cl(4) C(1) C(2) -42(4) yes
Cl(3) Cl(4) C(1) C(3) -48(2) yes
C(3) Cl(4) C(1) Cl(1) 156(2) yes
C(3) Cl(4) C(1) C(2) 6(3) yes
Cl(1) Cl(4) C(3) Cl(2) -87(2) yes
Cl(1) Cl(4) C(3) Cl(3) -98(1) yes
Cl(1) Cl(4) C(3) C(1) 16(2) yes
Cl(1) Cl(4) C(3) C(2) 8(6) yes
Cl(3) Cl(4) C(3) Cl(2) 11(1) yes
Cl(3) Cl(4) C(3) C(1) 115(2) yes
Cl(3) Cl(4) C(3) C(2) 107(6) yes
C(1) Cl(4) C(3) Cl(2) -103(2) yes
C(1) Cl(4) C(3) Cl(3) -115(2) yes
C(1) Cl(4) C(3) C(2) -8(5) yes
Cl(2) Cl(5) C(2) C(1) -101(8) yes
Cl(2) Cl(5) C(2) C(3) 39(6) yes
Cu(1) N(11) C(101) C(102) 177(1) yes
Cu(1) N(11) C(101) C(201) 0(1) yes
C(105) N(11) C(101) C(102) 0(1) yes
C(105) N(11) C(101) C(201) -177(1) yes
Cu(1) N(11) C(105) C(104) -178(1) yes
Cu(1) N(11) C(105) C(116) 0(1) yes
C(101) N(11) C(105) C(104) -2(1) yes
C(101) N(11) C(105) C(116) 175(1) yes
Cu(1) N(21) C(201) C(101) -24(1) yes
Cu(1) N(21) C(201) C(202) 153(1) yes
C(205) N(21) C(201) C(101) 179.5(9) yes
C(205) N(21) C(201) C(202) -2(1) yes
Cu(1) N(21) C(205) C(204) -149.4(9) yes
Cu(1) N(21) C(205) C(216) 29(1) yes
C(201) N(21) C(205) C(204) 2(1) yes
C(201) N(21) C(205) C(216) -178(1) yes
Cu(1) N(31) C(301) C(302) -178.1(9) yes
Cu(1) N(31) C(301) C(401) -1(1) yes
C(305) N(31) C(301) C(302) -2(1) yes
C(305) N(31) C(301) C(401) 174.2(9) yes
Cu(1) N(31) C(305) C(304) 173.2(9) yes
Cu(1) N(31) C(305) C(316) -6(1) yes
C(301) N(31) C(305) C(304) -2(1) yes
C(301) N(31) C(305) C(316) 178.4(9) yes
Cu(1) N(41) C(401) C(301) -20(1) yes
Cu(1) N(41) C(401) C(402) 154(1) yes
C(405) N(41) C(401) C(301) -175.4(9) yes
C(405) N(41) C(401) C(402) 0(1) yes
Cu(1) N(41) C(405) C(404) -150.9(9) yes
Cu(1) N(41) C(405) C(416) 30(1) yes
C(401) N(41) C(405) C(404) -1(1) yes
C(401) N(41) C(405) C(416) -179(508) yes
Cl(1) C(1) C(2) Cl(5) 63(13) yes
Cl(1) C(1) C(2) C(3) -86(9) yes
Cl(4) C(1) C(2) Cl(5) 143(7) yes
Cl(4) C(1) C(2) C(3) -6(4) yes
C(3) C(1) C(2) Cl(5) 150(10) yes
Cl(1) C(1) C(3) Cl(2) 76(3) yes
Cl(1) C(1) C(3) Cl(3) 45(4) yes
Cl(1) C(1) C(3) Cl(4) -27(3) yes
Cl(1) C(1) C(3) C(2) 143(5) yes
Cl(4) C(1) C(3) Cl(2) 104(2) yes
Cl(4) C(1) C(3) Cl(3) 73(2) yes
Cl(4) C(1) C(3) C(2) 171(5) yes
C(2) C(1) C(3) Cl(2) -67(3) yes
C(2) C(1) C(3) Cl(3) -97(4) yes
C(2) C(1) C(3) Cl(4) -171(4) yes
Cl(5) C(2) C(3) Cl(2) -40(6) yes
Cl(5) C(2) C(3) Cl(3) -54(7) yes
Cl(5) C(2) C(3) Cl(4) -146(5) yes
Cl(5) C(2) C(3) C(1) -156(8) yes
C(1) C(2) C(3) Cl(2) 116(4) yes
C(1) C(2) C(3) Cl(3) 102(5) yes
C(1) C(2) C(3) Cl(4) 10(7) yes
N(11) C(101) C(102) C(103) 1(1) yes
N(11) C(101) C(102) H(1) -178(1) no
C(201) C(101) C(102) C(103) 179(1) yes
C(201) C(101) C(102) H(1) 0(2) no
N(11) C(101) C(201) N(21) 17(1) yes
N(11) C(101) C(201) C(202) -160(1) yes
C(102) C(101) C(201) N(21) -160(1) yes
C(102) C(101) C(201) C(202) 21(1) yes
C(101) C(102) C(103) C(104) -1(1) yes
C(101) C(102) C(103) C(106) 179(719) yes
H(1) C(102) C(103) C(104) 178(1) no
H(1) C(102) C(103) C(106) 0(2) no
C(102) C(103) C(104) C(105) 0(1) yes
C(102) C(103) C(104) H(2) 179(719) no
C(106) C(103) C(104) C(105) 178(1) yes
C(106) C(103) C(104) H(2) -2(2) no
C(102) C(103) C(106) C(107) -162(1) yes
C(102) C(103) C(106) C(111) 18(1) yes
C(104) C(103) C(106) C(107) 19(1) yes
C(104) C(103) C(106) C(111) -159(1) yes
C(103) C(104) C(105) N(11) 1(1) yes
C(103) C(104) C(105) C(116) -176(1) yes
H(2) C(104) C(105) N(11) -177(1) no
H(2) C(104) C(105) C(116) 4(2) no
N(11) C(105) C(116) C(117) 34(1) yes
N(11) C(105) C(116) C(121) -144(1) yes
C(104) C(105) C(116) C(117) -147(1) yes
C(104) C(105) C(116) C(121) 33(1) yes
C(103) C(106) C(107) C(108) 178(1) yes
C(103) C(106) C(107) H(3) -1(2) no
C(111) C(106) C(107) C(108) -2(2) yes
C(111) C(106) C(107) H(3) 178(1) no
C(103) C(106) C(111) C(110) -177(1) yes
C(103) C(106) C(111) H(6) 1(2) no
C(107) C(106) C(111) C(110) 3(1) yes
C(107) C(106) C(111) H(6) -178(1) no
C(106) C(107) C(108) C(109) 0(2) yes
C(106) C(107) C(108) H(4) 179(718) no
H(3) C(107) C(108) C(109) -179(718) no
H(3) C(107) C(108) H(4) 0(2) no
C(107) C(108) C(109) C(110) 0(1) yes
C(107) C(108) C(109) C(112) -178(1) yes
H(4) C(108) C(109) C(110) -179(1) no
H(4) C(108) C(109) C(112) 2(2) no
C(108) C(109) C(110) C(111) 1(2) yes
C(108) C(109) C(110) H(5) -178(1) no
C(112) C(109) C(110) C(111) 179(508) yes
C(112) C(109) C(110) H(5) 0(2) no
C(108) C(109) C(112) C(113) -11(1) yes
C(108) C(109) C(112) C(114) -129(1) yes
C(108) C(109) C(112) C(115) 109(1) yes
C(110) C(109) C(112) C(113) 170(1) yes
C(110) C(109) C(112) C(114) 52(1) yes
C(110) C(109) C(112) C(115) -67(1) yes
C(109) C(110) C(111) C(106) -3(2) yes
C(109) C(110) C(111) H(6) 178(1) no
H(5) C(110) C(111) C(106) 177(1) no
H(5) C(110) C(111) H(6) -1(2) no
C(109) C(112) C(113) H(7) -178(1) no
C(109) C(112) C(113) H(8) -58(1) no
C(109) C(112) C(113) H(9) 61(1) no
C(114) C(112) C(113) H(7) -59(1) no
C(114) C(112) C(113) H(8) 61(1) no
C(114) C(112) C(113) H(9) -179(1) no
C(115) C(112) C(113) H(7) 59(1) no
C(115) C(112) C(113) H(8) 179(718) no
C(115) C(112) C(113) H(9) -60(1) no
C(109) C(112) C(114) H(10) -59(1) no
C(109) C(112) C(114) H(11) 59(1) no
C(109) C(112) C(114) H(12) 179(508) no
C(113) C(112) C(114) H(10) 178(1) no
C(113) C(112) C(114) H(11) -62(1) no
C(113) C(112) C(114) H(12) 58(1) no
C(115) C(112) C(114) H(10) 60(1) no
C(115) C(112) C(114) H(11) 179(880) no
C(115) C(112) C(114) H(12) -59(1) no
C(109) C(112) C(115) H(13) 179(359) no
C(109) C(112) C(115) H(14) -60(1) no
C(109) C(112) C(115) H(15) 58(1) no
C(113) C(112) C(115) H(13) -57(1) no
C(113) C(112) C(115) H(14) 62(1) no
C(113) C(112) C(115) H(15) -178(1) no
C(114) C(112) C(115) H(13) 59(1) no
C(114) C(112) C(115) H(14) 179(359) no
C(114) C(112) C(115) H(15) -61(1) no
C(105) C(116) C(117) C(118) -177(1) yes
C(105) C(116) C(117) H(16) 2(2) no
C(121) C(116) C(117) C(118) 1(1) yes
C(121) C(116) C(117) H(16) -178(1) no
C(105) C(116) C(121) C(120) 178(1) yes
C(105) C(116) C(121) H(20) -1(2) no
C(117) C(116) C(121) C(120) -1(1) yes
C(117) C(116) C(121) H(20) 179(622) no
C(116) C(117) C(118) C(119) -1(1) yes
C(116) C(117) C(118) H(17) -179(719) no
H(16) C(117) C(118) C(119) 178(1) no
H(16) C(117) C(118) H(17) 0(2) no
C(117) C(118) C(119) C(120) 0(1) yes
C(117) C(118) C(119) H(18) -179(719) no
H(17) C(118) C(119) C(120) 179(1) no
H(17) C(118) C(119) H(18) 0(2) no
C(118) C(119) C(120) C(121) 0(1) yes
C(118) C(119) C(120) H(19) -179(880) no
H(18) C(119) C(120) C(121) -179(880) no
H(18) C(119) C(120) H(19) 0(2) no
C(119) C(120) C(121) C(116) 0(1) yes
C(119) C(120) C(121) H(20) 179(719) no
H(19) C(120) C(121) C(116) -179(622) no
H(19) C(120) C(121) H(20) 0(2) no
N(21) C(201) C(202) C(203) 1(1) yes
N(21) C(201) C(202) H(21) -178(1) no
C(101) C(201) C(202) C(203) 179(1) yes
C(101) C(201) C(202) H(21) -1(2) no
C(201) C(202) C(203) C(204) 0(1) yes
C(201) C(202) C(203) C(206) -179(508) yes
H(21) C(202) C(203) C(204) -179(804) no
H(21) C(202) C(203) C(206) 0(2) no
C(202) C(203) C(204) C(205) 0(1) yes
C(202) C(203) C(204) H(22) 179(508) no
C(206) C(203) C(204) C(205) 179(508) yes
C(206) C(203) C(204) H(22) 0(1) no
C(202) C(203) C(206) C(207) 26(1) yes
C(202) C(203) C(206) C(211) -155(1) yes
C(204) C(203) C(206) C(207) -153(1) yes
C(204) C(203) C(206) C(211) 25(1) yes
C(203) C(204) C(205) N(21) -1(1) yes
C(203) C(204) C(205) C(216) 179(881) yes
H(22) C(204) C(205) N(21) 178(1) no
H(22) C(204) C(205) C(216) 0(1) no
N(21) C(205) C(216) C(217) -139(1) yes
N(21) C(205) C(216) C(221) 42(1) yes
C(204) C(205) C(216) C(217) 39(1) yes
C(204) C(205) C(216) C(221) -138(1) yes
C(203) C(206) C(207) C(208) 178(1) yes
C(203) C(206) C(207) H(23) 0(2) no
C(211) C(206) C(207) C(208) 0(1) yes
C(211) C(206) C(207) H(23) -179(622) no
C(203) C(206) C(211) C(210) -179(1) yes
C(203) C(206) C(211) H(26) 0(2) no
C(207) C(206) C(211) C(210) 0(1) yes
C(207) C(206) C(211) H(26) 179(359) no
C(206) C(207) C(208) C(209) 0(2) yes
C(206) C(207) C(208) H(24) -179(1) no
H(23) C(207) C(208) C(209) -179(880) no
H(23) C(207) C(208) H(24) 0(2) no
C(207) C(208) C(209) C(210) 0(1) yes
C(207) C(208) C(209) C(212) -179(1) yes
H(24) C(208) C(209) C(210) 179(622) no
H(24) C(208) C(209) C(212) 0(2) no
C(208) C(209) C(210) C(211) 0(1) yes
C(208) C(209) C(210) H(25) -179(622) no
C(212) C(209) C(210) C(211) 178(1) yes
C(212) C(209) C(210) H(25) 0(2) no
C(208) C(209) C(212) C(213) 13(1) yes
C(208) C(209) C(212) C(214) -111(1) yes
C(208) C(209) C(212) C(215) 130(1) yes
C(210) C(209) C(212) C(213) -165(1) yes
C(210) C(209) C(212) C(214) 69(1) yes
C(210) C(209) C(212) C(215) -48(1) yes
C(209) C(210) C(211) C(206) 0(1) yes
C(209) C(210) C(211) H(26) -178(1) no
H(25) C(210) C(211) C(206) -179(880) no
H(25) C(210) C(211) H(26) 0(2) no
C(209) C(212) C(213) H(27) 179(1) no
C(209) C(212) C(213) H(28) -60(1) no
C(209) C(212) C(213) H(29) 59(1) no
C(214) C(212) C(213) H(27) -58(2) no
C(214) C(212) C(213) H(28) 61(1) no
C(214) C(212) C(213) H(29) -178(1) no
C(215) C(212) C(213) H(27) 58(1) no
C(215) C(212) C(213) H(28) 178(1) no
C(215) C(212) C(213) H(29) -61(1) no
C(209) C(212) C(214) H(33) -58(2) no
C(209) C(212) C(214) H(34) 60(2) no
C(209) C(212) C(214) H(35) -179(359) no
C(213) C(212) C(214) H(33) 176(1) no
C(213) C(212) C(214) H(34) -64(2) no
C(213) C(212) C(214) H(35) 56(2) no
C(215) C(212) C(214) H(33) 61(2) no
C(215) C(212) C(214) H(34) -179(508) no
C(215) C(212) C(214) H(35) -58(2) no
C(209) C(212) C(215) H(30) -60(1) no
C(209) C(212) C(215) H(31) 58(1) no
C(209) C(212) C(215) H(32) 179(1) no
C(213) C(212) C(215) H(30) 60(1) no
C(213) C(212) C(215) H(31) -179(804) no
C(213) C(212) C(215) H(32) -59(1) no
C(214) C(212) C(215) H(30) -178(1) no
C(214) C(212) C(215) H(31) -59(1) no
C(214) C(212) C(215) H(32) 60(2) no
C(205) C(216) C(217) C(218) 179(508) yes
C(205) C(216) C(217) H(36) 0(2) no
C(221) C(216) C(217) C(218) -2(1) yes
C(221) C(216) C(217) H(36) 178(1) no
C(205) C(216) C(221) C(220) 178(1) yes
C(205) C(216) C(221) H(40) -2(2) no
C(217) C(216) C(221) C(220) 0(1) yes
C(217) C(216) C(221) H(40) 179(359) no
C(216) C(217) C(218) C(219) 2(1) yes
C(216) C(217) C(218) H(37) -177(1) no
H(36) C(217) C(218) C(219) -177(1) no
H(36) C(217) C(218) H(37) 2(2) no
C(217) C(218) C(219) C(220) -1(1) yes
C(217) C(218) C(219) H(38) 178(1) no
H(37) C(218) C(219) C(220) 178(1) no
H(37) C(218) C(219) H(38) -1(2) no
C(218) C(219) C(220) C(221) 0(1) yes
C(218) C(219) C(220) H(39) 179(1) no
H(38) C(219) C(220) C(221) 179(622) no
H(38) C(219) C(220) H(39) -1(2) no
C(219) C(220) C(221) C(216) 0(1) yes
C(219) C(220) C(221) H(40) -178(1) no
H(39) C(220) C(221) C(216) -178(1) no
H(39) C(220) C(221) H(40) 2(2) no
N(31) C(301) C(302) C(303) 5(1) yes
N(31) C(301) C(302) H(41) -173(1) no
C(401) C(301) C(302) C(303) -170(1) yes
C(401) C(301) C(302) H(41) 9(1) no
N(31) C(301) C(401) N(41) 15(1) yes
N(31) C(301) C(401) C(402) -159(1) yes
C(302) C(301) C(401) N(41) -167(1) yes
C(302) C(301) C(401) C(402) 16(1) yes
C(301) C(302) C(303) C(304) -4(1) yes
C(301) C(302) C(303) C(306) 170(1) yes
H(41) C(302) C(303) C(304) 174(1) no
H(41) C(302) C(303) C(306) -9(1) no
C(302) C(303) C(304) C(305) 0(1) yes
C(302) C(303) C(304) H(42) -178(1) no
C(306) C(303) C(304) C(305) -174(1) yes
C(306) C(303) C(304) H(42) 6(2) no
C(302) C(303) C(306) C(307) -134(1) yes
C(302) C(303) C(306) C(311) 44(1) yes
C(304) C(303) C(306) C(307) 40(1) yes
C(304) C(303) C(306) C(311) -139(1) yes
C(303) C(304) C(305) N(31) 2(1) yes
C(303) C(304) C(305) C(316) -177(1) yes
H(42) C(304) C(305) N(31) -178(1) no
H(42) C(304) C(305) C(316) 1(1) no
N(31) C(305) C(316) C(317) 42(1) yes
N(31) C(305) C(316) C(321) -141(1) yes
C(304) C(305) C(316) C(317) -137(1) yes
C(304) C(305) C(316) C(321) 39(1) yes
C(303) C(306) C(307) C(308) 175(1) yes
C(303) C(306) C(307) H(43) -5(2) no
C(311) C(306) C(307) C(308) -3(1) yes
C(311) C(306) C(307) H(43) 174(1) no
C(303) C(306) C(311) C(310) -177(1) yes
C(303) C(306) C(311) H(46) 2(2) no
C(307) C(306) C(311) C(310) 2(1) yes
C(307) C(306) C(311) H(46) -178(1) no
C(306) C(307) C(308) C(309) 2(2) yes
C(306) C(307) C(308) H(44) -175(1) no
H(43) C(307) C(308) C(309) -176(1) no
H(43) C(307) C(308) H(44) 6(2) no
C(307) C(308) C(309) C(310) 0(1) yes
C(307) C(308) C(309) C(312) -175(1) yes
H(44) C(308) C(309) C(310) 178(1) no
H(44) C(308) C(309) C(312) 2(2) no
C(308) C(309) C(310) C(311) -2(1) yes
C(308) C(309) C(310) H(45) 178(1) no
C(312) C(309) C(310) C(311) 173(1) yes
C(312) C(309) C(310) H(45) -5(2) no
C(308) C(309) C(312) C(313) -58(1) yes
C(308) C(309) C(312) C(314) 59(1) yes
C(308) C(309) C(312) C(315) -179(508) yes
C(310) C(309) C(312) C(313) 125(1) yes
C(310) C(309) C(312) C(314) -116(1) yes
C(310) C(309) C(312) C(315) 4(1) yes
C(309) C(310) C(311) C(306) 0(1) yes
C(309) C(310) C(311) H(46) -178(1) no
H(45) C(310) C(311) C(306) -179(359) no
H(45) C(310) C(311) H(46) 1(2) no
C(309) C(312) C(313) H(47) 179(508) no
C(309) C(312) C(313) H(48) -60(1) no
C(309) C(312) C(313) H(49) 59(1) no
C(314) C(312) C(313) H(47) 61(1) no
C(314) C(312) C(313) H(48) -178(1) no
C(314) C(312) C(313) H(49) -58(1) no
C(315) C(312) C(313) H(47) -56(1) no
C(315) C(312) C(313) H(48) 63(1) no
C(315) C(312) C(313) H(49) -175(1) no
C(309) C(312) C(314) H(53) 60(1) no
C(309) C(312) C(314) H(54) -179(359) no
C(309) C(312) C(314) H(55) -59(1) no
C(313) C(312) C(314) H(53) 178(1) no
C(313) C(312) C(314) H(54) -61(1) no
C(313) C(312) C(314) H(55) 57(1) no
C(315) C(312) C(314) H(53) -63(1) no
C(315) C(312) C(314) H(54) 56(1) no
C(315) C(312) C(314) H(55) 176(1) no
C(309) C(312) C(315) H(50) -61(1) no
C(309) C(312) C(315) H(51) 57(1) no
C(309) C(312) C(315) H(52) 177(1) no
C(313) C(312) C(315) H(50) 177(1) no
C(313) C(312) C(315) H(51) -63(1) no
C(313) C(312) C(315) H(52) 56(1) no
C(314) C(312) C(315) H(50) 59(1) no
C(314) C(312) C(315) H(51) 179(1) no
C(314) C(312) C(315) H(52) -60(1) no
C(305) C(316) C(317) C(318) 174(1) yes
C(305) C(316) C(317) H(56) -5(2) no
C(321) C(316) C(317) C(318) -2(1) yes
C(321) C(316) C(317) H(56) 178(1) no
C(305) C(316) C(321) C(320) -173(1) yes
C(305) C(316) C(321) H(60) 5(1) no
C(317) C(316) C(321) C(320) 2(1) yes
C(317) C(316) C(321) H(60) -177(1) no
C(316) C(317) C(318) C(319) 0(1) yes
C(316) C(317) C(318) H(57) -179(881) no
H(56) C(317) C(318) C(319) -179(359) no
H(56) C(317) C(318) H(57) 0(2) no
C(317) C(318) C(319) C(320) 0(1) yes
C(317) C(318) C(319) H(58) -179(1) no
H(57) C(318) C(319) C(320) -179(1) no
H(57) C(318) C(319) H(58) 1(2) no
C(318) C(319) C(320) C(321) 0(1) yes
C(318) C(319) C(320) H(59) -179(719) no
H(58) C(319) C(320) C(321) 179(719) no
H(58) C(319) C(320) H(59) 0(2) no
C(319) C(320) C(321) C(316) -1(1) yes
C(319) C(320) C(321) H(60) 178(1) no
H(59) C(320) C(321) C(316) 178(1) no
H(59) C(320) C(321) H(60) -1(2) no
N(41) C(401) C(402) C(403) 1(1) yes
N(41) C(401) C(402) H(61) -179(508) no
C(301) C(401) C(402) C(403) 176(1) yes
C(301) C(401) C(402) H(61) -4(2) no
C(401) C(402) C(403) C(404) -1(1) yes
C(401) C(402) C(403) C(406) -178(1) yes
H(61) C(402) C(403) C(404) 179(622) no
H(61) C(402) C(403) C(406) 2(2) no
C(402) C(403) C(404) C(405) 0(1) yes
C(402) C(403) C(404) H(62) -178(1) no
C(406) C(403) C(404) C(405) 177(1) yes
C(406) C(403) C(404) H(62) -1(1) no
C(402) C(403) C(406) C(407) -27(1) yes
C(402) C(403) C(406) C(411) 154(1) yes
C(404) C(403) C(406) C(407) 155(1) yes
C(404) C(403) C(406) C(411) -22(1) yes
C(403) C(404) C(405) N(41) 1(1) yes
C(403) C(404) C(405) C(416) 179(719) yes
H(62) C(404) C(405) N(41) -179(508) no
H(62) C(404) C(405) C(416) -1(1) no
N(41) C(405) C(416) C(417) 33(1) yes
N(41) C(405) C(416) C(421) -145(1) yes
C(404) C(405) C(416) C(417) -144(1) yes
C(404) C(405) C(416) C(421) 35(1) yes
C(403) C(406) C(407) C(408) -179(1) yes
C(403) C(406) C(407) H(63) 0(2) no
C(411) C(406) C(407) C(408) -1(1) yes
C(411) C(406) C(407) H(63) 178(1) no
C(403) C(406) C(411) C(410) 179(1) yes
C(403) C(406) C(411) H(66) 0(2) no
C(407) C(406) C(411) C(410) 1(1) yes
C(407) C(406) C(411) H(66) -178(1) no
C(406) C(407) C(408) C(409) 0(1) yes
C(406) C(407) C(408) H(64) -179(1) no
H(63) C(407) C(408) C(409) -178(1) no
H(63) C(407) C(408) H(64) 1(2) no
C(407) C(408) C(409) C(410) 0(1) yes
C(407) C(408) C(409) C(412) -178(1) yes
H(64) C(408) C(409) C(410) 179(719) no
H(64) C(408) C(409) C(412) 0(2) no
C(408) C(409) C(410) C(411) 0(1) yes
C(408) C(409) C(410) H(65) 179(1) no
C(412) C(409) C(410) C(411) 178(1) yes
C(412) C(409) C(410) H(65) -1(2) no
C(408) C(409) C(412) C(413) -120(1) yes
C(408) C(409) C(412) C(414) -1(1) yes
C(408) C(409) C(412) C(415) 121(1) yes
C(410) C(409) C(412) C(413) 60(1) yes
C(410) C(409) C(412) C(414) 178(1) yes
C(410) C(409) C(412) C(415) -58(1) yes
C(409) C(410) C(411) C(406) 0(2) yes
C(409) C(410) C(411) H(66) 179(508) no
H(65) C(410) C(411) C(406) -179(622) no
H(65) C(410) C(411) H(66) 0(2) no
C(409) C(412) C(413) H(67) -56(2) no
C(409) C(412) C(413) H(68) 62(2) no
C(409) C(412) C(413) H(69) -176(1) no
C(414) C(412) C(413) H(67) 179(803) no
C(414) C(412) C(413) H(68) -61(2) no
C(414) C(412) C(413) H(69) 59(2) no
C(415) C(412) C(413) H(67) 63(2) no
C(415) C(412) C(413) H(68) -177(1) no
C(415) C(412) C(413) H(69) -57(2) no
C(409) C(412) C(414) H(70) -58(2) no
C(409) C(412) C(414) H(71) 61(1) no
C(409) C(412) C(414) H(72) -178(1) no
C(413) C(412) C(414) H(70) 61(1) no
C(413) C(412) C(414) H(71) -178(1) no
C(413) C(412) C(414) H(72) -58(1) no
C(415) C(412) C(414) H(70) 178(1) no
C(415) C(412) C(414) H(71) -62(1) no
C(415) C(412) C(414) H(72) 58(1) no
C(409) C(412) C(415) H(73) 175(1) no
C(409) C(412) C(415) H(74) -64(2) no
C(409) C(412) C(415) H(75) 53(2) no
C(413) C(412) C(415) H(73) 56(2) no
C(413) C(412) C(415) H(74) 176(1) no
C(413) C(412) C(415) H(75) -64(2) no
C(414) C(412) C(415) H(73) -57(2) no
C(414) C(412) C(415) H(74) 61(2) no
C(414) C(412) C(415) H(75) -179(359) no
C(405) C(416) C(417) C(418) -179(508) yes
C(405) C(416) C(417) H(76) 2(2) no
C(421) C(416) C(417) C(418) 0(1) yes
C(421) C(416) C(417) H(76) -178(1) no
C(405) C(416) C(421) C(420) 179(881) yes
C(405) C(416) C(421) H(80) 1(2) no
C(417) C(416) C(421) C(420) 0(1) yes
C(417) C(416) C(421) H(80) -178(1) no
C(416) C(417) C(418) C(419) 0(1) yes
C(416) C(417) C(418) H(77) 178(1) no
H(76) C(417) C(418) C(419) 177(1) no
H(76) C(417) C(418) H(77) -3(2) no
C(417) C(418) C(419) C(420) 1(1) yes
C(417) C(418) C(419) H(78) -178(1) no
H(77) C(418) C(419) C(420) -177(1) no
H(77) C(418) C(419) H(78) 2(2) no
C(418) C(419) C(420) C(421) -1(1) yes
C(418) C(419) C(420) H(79) 179(508) no
H(78) C(419) C(420) C(421) 179(1) no
H(78) C(419) C(420) H(79) 0(2) no
C(419) C(420) C(421) C(416) 0(1) yes
C(419) C(420) C(421) H(80) 178(1) no
H(79) C(420) C(421) C(416) 179(359) no
H(79) C(420) C(421) H(80) -1(2) no
